data_1548332
loop_
_publ_author_name
'Zhichang Liu'
'Marco Frasconi'
'Juying Lei'
'Zachary J. Brown'
'Zhixue Zhu'
'Dennis Cao'
'Julien Iehl'
'Guoliang Liu'
'Albert C. Fahrenbach'
'Youssry Y. Botros'
'Omar K. Farha'
'Joseph T. Hupp'
'Chad A. Mirkin'
'J. Fraser Stoddart'

_publ_section_title
;
 Selective isolation of gold facilitated by second-sphere coordination
 with alpha-cyclodextrin
;
_journal_name_full 'Nature Communications'
_journal_page_first 1855
_journal_paper_doi 10.1038/ncomms2891
_journal_volume 4
_journal_year 2013
_chemical_formula_moiety 'C84 H134 K O72, 0.79(Au Cl4), 20(O), 0.21(Cl)'
_chemical_formula_sum 'C84 H134 Au0.79 Cl3.36 K O92'
_chemical_formula_weight 2928.74
_space_group_IT_number 4
_symmetry_cell_setting monoclinic
_symmetry_space_group_name_Hall 'P 2yb'
_symmetry_space_group_name_H-M 'P 1 21 1'
_atom_sites_solution_hydrogens geom
_atom_sites_solution_primary direct
_atom_sites_solution_secondary difmap
_cell_angle_alpha 90.00
_cell_angle_beta 108.7480(10)
_cell_angle_gamma 90.00
_cell_formula_units_Z 2
_cell_length_a 15.7337(3)
_cell_length_b 24.3445(5)
_cell_length_c 19.2645(4)
_cell_measurement_reflns_used 9314
_cell_measurement_temperature 100(2)
_cell_measurement_theta_max 64.40
_cell_measurement_theta_min 4.37
_cell_volume 6987.4(2)
_computing_cell_refinement 'Bruker SAINT'
_computing_data_collection 'Bruker APEX2'
_computing_data_reduction 'Bruker SAINT'
_computing_molecular_graphics 'Bruker SHELXTL'
_computing_publication_material 'Bruker SHELXTL'
_computing_structure_refinement 'SHELXL-97 (Sheldrick, 2008)'
_computing_structure_solution 'SHELXS-97 (Sheldrick, 2008)'
_diffrn_ambient_temperature 100(2)
_diffrn_measured_fraction_theta_full 0.989
_diffrn_measured_fraction_theta_max 0.989
_diffrn_measurement_device_type 'Bruker APEX-II CCD'
_diffrn_measurement_method '\f and \w scans'
_diffrn_radiation_monochromator 'Quazar optics'
_diffrn_radiation_source microsource
_diffrn_radiation_type CuK\a
_diffrn_radiation_wavelength 1.54178
_diffrn_reflns_av_R_equivalents 0.0000
_diffrn_reflns_av_sigmaI/netI 0.0431
_diffrn_reflns_limit_h_max 17
_diffrn_reflns_limit_h_min -18
_diffrn_reflns_limit_k_max 28
_diffrn_reflns_limit_k_min -28
_diffrn_reflns_limit_l_max 22
_diffrn_reflns_limit_l_min 0
_diffrn_reflns_number 23059
_diffrn_reflns_theta_full 64.85
_diffrn_reflns_theta_max 64.85
_diffrn_reflns_theta_min 2.42
_diffrn_standards_number 0
_exptl_absorpt_coefficient_mu 3.392
_exptl_absorpt_correction_T_max 0.7526
_exptl_absorpt_correction_T_min 0.6411
_exptl_absorpt_correction_type multi-scan
_exptl_absorpt_process_details 'SADABS, Bruker'
_exptl_crystal_colour yellow
_exptl_crystal_density_diffrn 1.392
_exptl_crystal_density_meas 0
_exptl_crystal_density_method 'not measured'
_exptl_crystal_description block
_exptl_crystal_F_000 3024
_exptl_crystal_size_max 0.26
_exptl_crystal_size_mid 0.13
_exptl_crystal_size_min 0.10
_platon_squeeze_details
; 
  
 Diffuse, disordered solvent molecules could not be adequately modeled.  The 
 bypass procedure in Platon (Spek, 1990) was used to remove the electronic 
 contribution from these solvents. The total potential solvent accessible void 
 volume was 986.6 Ang^3^ and the electron count / cell = 137. As the exact 
 solvent content is not known, the reported formula reflects only the atoms 
 used in the refinement. 
  
;
_refine_diff_density_max 3.461
_refine_diff_density_min -1.228
_refine_diff_density_rms 0.137
_refine_ls_abs_structure_details 'Flack H D (1983), Acta Cryst. A39, 876-881'
_refine_ls_abs_structure_Flack 0.007(5)
_refine_ls_extinction_method none
_refine_ls_goodness_of_fit_ref 1.058
_refine_ls_hydrogen_treatment constr
_refine_ls_matrix_type full
_refine_ls_number_parameters 1660
_refine_ls_number_reflns 23059
_refine_ls_number_restraints 1
_refine_ls_restrained_S_all 1.058
_refine_ls_R_factor_all 0.0618
_refine_ls_R_factor_gt 0.0601
_refine_ls_shift/su_max 0.004
_refine_ls_shift/su_mean 0.000
_refine_ls_structure_factor_coef Fsqd
_refine_ls_weighting_details 'calc w=1/[\s^2^(Fo^2^)+(0.1068P)^2^+13.8636P] where P=(Fo^2^+2Fc^2^)/3'
_refine_ls_weighting_scheme calc
_refine_ls_wR_factor_gt 0.1614
_refine_ls_wR_factor_ref 0.1630
_reflns_number_gt 22170
_reflns_number_total 23059
_reflns_threshold_expression >2sigma(I)
_cod_data_source_file ncomms2891-s5.cif
_cod_data_source_block n1334b
_cod_depositor_comments
;
The following automatic conversions were performed:

'_symmetry_cell_setting' value 'Monoclinic' changed to 'monoclinic'
according to the built-in table from CIF Core dictionary named
'cif_core.dic' version 2.4.1 from 2010-06-29.

Automatic conversion script
Id: cif_fix_values 5376 2017-05-30 11:51:03Z andrius 
;
_cod_original_cell_volume 6987.3(2)
_cod_original_sg_symbol_H-M P2(1)
_cod_database_code 1548332

loop_
_symmetry_equiv_pos_as_xyz
'x, y, z'
'-x, y+1/2, -z'

loop_
_atom_site_label
_atom_site_type_symbol
_atom_site_fract_x
_atom_site_fract_y
_atom_site_fract_z
_atom_site_U_iso_or_equiv
_atom_site_adp_type
_atom_site_occupancy
_atom_site_symmetry_multiplicity
_atom_site_calc_flag
_atom_site_refinement_flags
_atom_site_disorder_assembly
_atom_site_disorder_group
Au1 Au 0.97312(2) 0.502869(12) 0.791499(16) 0.03114(12) Uani 0.786(2) 1 d P A 1
K1 K 0.53101(10) -0.33060(6) 0.15690(8) 0.0367(3) Uani 1 1 d . . .
Cl1 Cl 1.0435(2) 0.57444(10) 0.75585(16) 0.0576(3) Uani 0.7862(18) 1 d P A 1
Cl2 Cl 1.0185(2) 0.44479(10) 0.71854(16) 0.0576(3) Uani 0.7862(18) 1 d P A 1
Cl3 Cl 0.9075(2) 0.43063(10) 0.82814(16) 0.0576(3) Uani 0.7862(18) 1 d P A 1
Cl4 Cl 0.9300(2) 0.56081(10) 0.86799(16) 0.0576(3) Uani 0.7862(18) 1 d P A 1
Cl5 Cl 1.0305(7) 0.5049(5) 0.7160(5) 0.0576(3) Uani 0.2138(18) 1 d P A 2
O1 O 0.5769(2) 0.26197(17) 0.2483(2) 0.0247(8) Uani 1 1 d . . .
H1 H 0.5783 0.2582 0.2053 0.037 Uiso 1 1 calc R . .
O2 O 0.6084(3) 0.25971(16) 0.4029(2) 0.0240(8) Uani 1 1 d . . .
H2 H 0.6092 0.2288 0.4225 0.036 Uiso 1 1 calc R . .
O3 O 0.8347(2) 0.23881(16) 0.3918(2) 0.0227(8) Uani 1 1 d . . .
O4 O 0.9391(3) 0.2523(2) 0.3056(3) 0.0375(10) Uani 1 1 d . . .
H4 H 0.9139 0.2699 0.2670 0.056 Uiso 1 1 calc R . .
O5 O 0.7495(3) 0.18527(15) 0.4434(2) 0.0225(8) Uani 1 1 d . . .
O6 O 0.6209(3) 0.17508(17) 0.5126(2) 0.0270(9) Uani 1 1 d . . .
H6 H 0.6067 0.1855 0.4688 0.040 Uiso 1 1 calc R . .
O7 O 0.6503(3) 0.08578(17) 0.6172(2) 0.0280(9) Uani 1 1 d . . .
H7 H 0.6541 0.0530 0.6049 0.042 Uiso 1 1 calc R . .
O8 O 0.8775(2) 0.11445(16) 0.6140(2) 0.0229(8) Uani 1 1 d . . .
O9 O 0.9569(3) 0.21609(16) 0.6001(2) 0.0239(8) Uani 1 1 d . . .
H9 H 0.9991 0.2077 0.6381 0.036 Uiso 1 1 calc R . .
O10 O 0.7831(2) 0.03918(16) 0.5670(2) 0.0198(8) Uani 1 1 d . . .
O11 O 0.6646(3) -0.03433(17) 0.6004(2) 0.0279(9) Uani 1 1 d . . .
H11 H 0.6856 -0.0405 0.6457 0.042 Uiso 1 1 calc R . .
O12 O 0.6820(3) -0.14804(17) 0.5595(3) 0.0324(10) Uani 1 1 d . . .
H12 H 0.6626 -0.1552 0.5944 0.049 Uiso 1 1 calc R . .
O13 O 0.9010(3) -0.09232(15) 0.5729(2) 0.0238(8) Uani 1 1 d . . .
O14 O 1.0009(3) -0.0022(2) 0.6574(2) 0.0306(9) Uani 1 1 d . . .
H14 H 1.0556 0.0059 0.6704 0.046 Uiso 1 1 calc R . .
O15 O 0.7862(2) -0.12555(16) 0.4716(2) 0.0221(8) Uani 1 1 d . . .
O16 O 0.6398(3) -0.19850(16) 0.4196(2) 0.0238(8) Uani 1 1 d . . .
H16 H 0.6496 -0.1768 0.4551 0.036 Uiso 1 1 calc R . .
O17 O 0.6189(3) -0.24898(16) 0.2813(2) 0.0248(8) Uani 1 1 d . . .
O18 O 0.8565(2) -0.21073(17) 0.3410(2) 0.0237(8) Uani 1 1 d . . .
O19 O 1.0065(3) -0.18710(18) 0.4628(2) 0.0318(9) Uani 1 1 d . . .
H19 H 0.9750 -0.2092 0.4775 0.048 Uiso 1 1 calc R . .
O20 O 0.7367(2) -0.18479(15) 0.2390(2) 0.0209(8) Uani 1 1 d . . .
O21 O 0.5754(3) -0.21669(17) 0.1324(2) 0.0278(9) Uani 1 1 d . . .
O22 O 0.5448(3) -0.16315(18) -0.0087(2) 0.0272(9) Uani 1 1 d . . .
H22 H 0.5043 -0.1769 0.0055 0.041 Uiso 1 1 calc R . .
O23 O 0.7887(3) -0.16831(17) 0.0667(2) 0.0250(8) Uani 1 1 d . . .
O24 O 0.9013(3) -0.2462(2) 0.1679(2) 0.0353(10) Uani 1 1 d . . .
H24 H 0.8828 -0.2639 0.1976 0.053 Uiso 1 1 calc R . .
O25 O 0.6912(3) -0.09320(16) 0.0434(2) 0.0204(8) Uani 1 1 d . . .
O26 O 0.5252(3) -0.05280(19) -0.0535(3) 0.0319(10) Uani 1 1 d . . .
H26 H 0.5329 -0.0841 -0.0341 0.048 Uiso 1 1 calc R . .
O27 O 0.5201(3) 0.06131(17) -0.0818(2) 0.0254(9) Uani 1 1 d . . .
O28 O 0.7619(3) 0.03462(16) -0.0228(2) 0.0236(8) Uani 1 1 d . . .
O29 O 0.8603(3) -0.0555(2) -0.0402(3) 0.0403(11) Uani 1 1 d . . .
H29 H 0.8243 -0.0817 -0.0553 0.060 Uiso 1 1 calc R . .
O30 O 0.6776(3) 0.08830(17) 0.0308(2) 0.0228(8) Uani 1 1 d . . .
O31 O 0.5309(3) 0.16027(18) -0.0031(2) 0.0270(9) Uani 1 1 d . . .
O32 O 0.5490(3) 0.25166(18) 0.0965(2) 0.0267(9) Uani 1 1 d . . .
H32 H 0.5494 0.2392 0.1373 0.040 Uiso 1 1 calc R . .
O33 O 0.7828(3) 0.21837(17) 0.1143(2) 0.0242(8) Uani 1 1 d . . .
O34 O 0.8475(3) 0.17741(19) 0.0019(2) 0.0314(9) Uani 1 1 d . . .
H34 H 0.8389 0.1544 -0.0321 0.047 Uiso 1 1 calc R . .
O35 O 0.7068(2) 0.20802(16) 0.2006(2) 0.0212(8) Uani 1 1 d . . .
O36 O 0.3511(3) -0.12846(17) -0.0773(2) 0.0264(9) Uani 1 1 d . . .
H36 H 0.3559 -0.1450 -0.0380 0.040 Uiso 1 1 calc R . .
O37 O 0.3516(2) -0.00987(15) -0.1026(2) 0.0238(9) Uani 1 1 d . . .
H37 H 0.4035 -0.0232 -0.0858 0.036 Uiso 1 1 calc R . .
O38 O 0.1258(3) -0.08819(16) -0.0843(2) 0.0233(8) Uani 1 1 d . . .
O39 O 0.0078(2) -0.0007(2) -0.1448(2) 0.0282(8) Uani 1 1 d . . .
H39 H 0.0459 0.0048 -0.1662 0.042 Uiso 1 1 calc R . .
O40 O 0.2282(2) 0.04862(16) -0.0558(2) 0.0197(8) Uani 1 1 d . . .
O41 O 0.3523(3) 0.11165(18) -0.0988(2) 0.0274(9) Uani 1 1 d . . .
O42 O 0.3745(2) 0.18861(16) 0.0169(2) 0.0234(8) Uani 1 1 d . . .
H42 H 0.4010 0.1863 -0.0146 0.035 Uiso 1 1 calc R . .
O43 O 0.1237(2) 0.12025(15) -0.0874(2) 0.0190(8) Uani 1 1 d . . .
O44 O 0.0291(3) 0.21022(16) -0.0578(2) 0.0262(9) Uani 1 1 d . . .
H44 H 0.0253 0.2012 -0.1007 0.039 Uiso 1 1 calc R . .
O45 O 0.2453(2) 0.18563(14) 0.0884(2) 0.0182(7) Uani 1 1 d . . .
O46 O 0.3791(3) 0.26384(17) 0.1323(2) 0.0245(8) Uani 1 1 d . . .
H46 H 0.3568 0.2551 0.0880 0.037 Uiso 1 1 calc R . .
O47 O 0.4196(2) 0.24769(17) 0.2876(2) 0.0244(8) Uani 1 1 d . . .
H47 H 0.4532 0.2607 0.2655 0.037 Uiso 1 1 calc R . .
O48 O 0.1578(2) 0.23313(16) 0.1456(2) 0.0224(8) Uani 1 1 d . . .
O49 O 0.0805(3) 0.2496(2) 0.2569(3) 0.0432(12) Uani 1 1 d . . .
H49 H 0.0745 0.2722 0.2226 0.065 Uiso 1 1 calc R . .
O50 O 0.2913(2) 0.18887(16) 0.3301(2) 0.0212(8) Uani 1 1 d . . .
O51 O 0.4414(3) 0.22680(19) 0.4375(2) 0.0301(9) Uani 1 1 d . . .
H51 H 0.4291 0.2264 0.3917 0.045 Uiso 1 1 calc R . .
O52 O 0.4671(2) 0.13168(17) 0.5281(2) 0.0249(8) Uani 1 1 d . . .
H52 H 0.4720 0.0981 0.5386 0.037 Uiso 1 1 calc R . .
O53 O 0.2088(3) 0.18619(18) 0.4129(2) 0.0262(9) Uani 1 1 d . . .
O54 O 0.1263(3) 0.1457(2) 0.5049(3) 0.0413(12) Uani 1 1 d . . .
H54 H 0.1596 0.1734 0.5102 0.062 Uiso 1 1 calc R . .
O55 O 0.3200(2) 0.05770(16) 0.4915(2) 0.0210(8) Uani 1 1 d . . .
O56 O 0.4812(3) 0.03339(18) 0.5974(2) 0.0277(9) Uani 1 1 d . . .
H56 H 0.5117 0.0318 0.6421 0.042 Uiso 1 1 calc R . .
O57 O 0.4893(3) -0.07852(17) 0.5534(2) 0.0262(8) Uani 1 1 d . . .
H57 H 0.5201 -0.0766 0.5250 0.039 Uiso 1 1 calc R . .
O58 O 0.2451(3) -0.00793(15) 0.5385(2) 0.0248(9) Uani 1 1 d . . .
O59 O 0.1667(3) -0.1171(2) 0.5284(3) 0.0377(11) Uani 1 1 d . . .
H59 H 0.1840 -0.0991 0.5676 0.056 Uiso 1 1 calc R . .
O60 O 0.3330(2) -0.11394(15) 0.4448(2) 0.0204(8) Uani 1 1 d . . .
O61 O 0.4871(3) -0.18089(17) 0.4818(2) 0.0250(8) Uani 1 1 d . . .
H61 H 0.4793 -0.1543 0.5069 0.038 Uiso 1 1 calc R . .
O62 O 0.4626(3) -0.21428(18) 0.3333(2) 0.0274(9) Uani 1 1 d . . .
H62 H 0.5113 -0.2117 0.3679 0.041 Uiso 1 1 calc R . .
O63 O 0.2418(3) -0.19040(17) 0.4038(2) 0.0228(8) Uani 1 1 d . . .
O64 O 0.1314(3) -0.26115(18) 0.2979(2) 0.0309(9) Uani 1 1 d . . .
H64 H 0.1266 -0.2671 0.3394 0.046 Uiso 1 1 calc R . .
O65 O 0.2932(3) -0.19323(15) 0.2315(2) 0.0207(8) Uani 1 1 d . . .
O66 O 0.4244(3) -0.24978(18) 0.1887(2) 0.0294(9) Uani 1 1 d . . .
O67 O 0.4003(3) -0.18792(18) 0.0604(2) 0.0267(9) Uani 1 1 d . . .
H67 H 0.3905 -0.1628 0.0290 0.040 Uiso 1 1 calc R . .
O68 O 0.1822(3) -0.22610(16) 0.1272(2) 0.0244(8) Uani 1 1 d . . .
O69 O 0.0519(3) -0.21718(19) -0.0102(2) 0.0337(10) Uani 1 1 d . . .
H69 H 0.0251 -0.2404 0.0074 0.050 Uiso 1 1 calc R . .
O70 O 0.2441(2) -0.12455(15) 0.0103(2) 0.0211(8) Uani 1 1 d . . .
O71 O 0.3869(3) -0.3810(2) 0.2070(3) 0.0397(11) Uani 1 1 d . . .
O72 O 0.9944(3) 0.58263(18) 0.2410(2) 0.0279(9) Uani 1 1 d . . .
O73 O 0.0050(4) 0.4129(2) 0.2444(3) 0.0457(13) Uani 1 1 d . . .
O74 O 0.9171(3) 0.67574(17) 0.2756(2) 0.0271(9) Uani 1 1 d . . .
O75 O 0.9227(3) 0.16648(18) 0.8098(2) 0.0283(9) Uani 1 1 d . . .
O76 O 0.2027(3) 0.62841(19) 0.1344(3) 0.0327(10) Uani 1 1 d . . .
O77 O 0.4375(3) 0.5157(2) 0.2581(2) 0.0413(12) Uani 1 1 d . . .
O78 O 0.6021(4) 0.5079(3) 0.2377(3) 0.0608(15) Uani 1 1 d . . .
O79 O 0.0586(3) 0.2475(2) 0.4486(3) 0.0399(11) Uani 1 1 d . . .
O80 O 0.1633(3) 0.5197(2) 0.1547(3) 0.0419(12) Uani 1 1 d . . .
O81 O 0.4971(4) 0.6706(2) 0.3309(3) 0.0498(13) Uani 1 1 d . . .
O82 O 0.8630(4) 0.3509(2) 0.2508(3) 0.0479(12) Uani 1 1 d . . .
O83 O 0.1930(3) 0.1238(2) 0.6522(3) 0.0391(11) Uani 1 1 d . . .
O84 O 0.1775(3) 0.0155(2) 0.7073(3) 0.0495(13) Uani 1 1 d . . .
O85 O 0.3927(4) 0.8708(2) 0.7928(3) 0.0476(12) Uani 1 1 d . . .
O86 O 0.6244(4) -0.3832(2) 0.2851(3) 0.0495(13) Uani 1 1 d . . .
O87 O 0.4170(4) 0.3727(2) 0.1709(3) 0.0488(12) Uani 1 1 d . . .
O88 O 0.2370(4) 0.9086(2) 0.6812(3) 0.0490(13) Uani 1 1 d . . .
O89 O 0.0322(5) 0.3264(3) 0.1483(4) 0.0653(16) Uani 1 1 d . . .
O90 O 0.4028(4) 0.3535(2) 0.3323(3) 0.0557(14) Uani 1 1 d . . .
O91 O 0.2873(5) 0.4548(3) 0.2479(4) 0.081(2) Uani 1 1 d . . .
O92 O 0.8031(6) 0.8723(3) 0.8445(5) 0.090(3) Uani 1 1 d . . .
C1 C 0.7318(4) 0.2367(2) 0.2684(3) 0.0194(11) Uani 1 1 d . . .
H1A H 0.7472 0.2756 0.2610 0.023 Uiso 1 1 calc R . .
C2 C 0.6532(4) 0.2349(2) 0.2986(3) 0.0213(11) Uani 1 1 d . . .
H2A H 0.6374 0.1958 0.3041 0.026 Uiso 1 1 calc R . .
C3 C 0.6784(4) 0.2628(2) 0.3728(3) 0.0215(11) Uani 1 1 d . . .
H3 H 0.6889 0.3025 0.3653 0.026 Uiso 1 1 calc R . .
C4 C 0.7677(4) 0.2386(2) 0.4242(3) 0.0205(11) Uani 1 1 d . . .
H4A H 0.7880 0.2614 0.4697 0.025 Uiso 1 1 calc R . .
C5 C 0.8116(4) 0.2084(2) 0.3245(3) 0.0213(11) Uani 1 1 d . . .
H5 H 0.7918 0.1710 0.3341 0.026 Uiso 1 1 calc R . .
C6 C 0.8954(4) 0.2019(3) 0.3036(3) 0.0314(14) Uani 1 1 d . . .
H6A H 0.9365 0.1759 0.3377 0.038 Uiso 1 1 calc R . .
H6B H 0.8795 0.1863 0.2535 0.038 Uiso 1 1 calc R . .
C7 C 0.7732(4) 0.1714(2) 0.5194(3) 0.0210(11) Uani 1 1 d . . .
H7A H 0.7811 0.2058 0.5492 0.025 Uiso 1 1 calc R . .
C8 C 0.6968(4) 0.1387(2) 0.5283(3) 0.0223(11) Uani 1 1 d . . .
H8 H 0.6827 0.1075 0.4928 0.027 Uiso 1 1 calc R . .
C9 C 0.7209(4) 0.1169(2) 0.6058(3) 0.0226(11) Uani 1 1 d . . .
H9A H 0.7347 0.1486 0.6406 0.027 Uiso 1 1 calc R . .
C10 C 0.8049(4) 0.0819(2) 0.6201(3) 0.0210(11) Uani 1 1 d . . .
H10 H 0.8213 0.0657 0.6704 0.025 Uiso 1 1 calc R . .
C11 C 0.8610(3) 0.1383(2) 0.5431(3) 0.0221(12) Uani 1 1 d . . .
H11A H 0.8559 0.1080 0.5069 0.027 Uiso 1 1 calc R . .
C12 C 0.9420(4) 0.1717(2) 0.5475(3) 0.0246(12) Uani 1 1 d . . .
H12A H 0.9953 0.1475 0.5611 0.029 Uiso 1 1 calc R . .
H12B H 0.9351 0.1873 0.4985 0.029 Uiso 1 1 calc R . .
C13 C 0.8104(4) -0.0155(2) 0.5895(3) 0.0195(11) Uani 1 1 d . . .
H13 H 0.8374 -0.0167 0.6441 0.023 Uiso 1 1 calc R . .
C14 C 0.7270(4) -0.0522(2) 0.5657(3) 0.0227(12) Uani 1 1 d . . .
H14A H 0.6984 -0.0489 0.5114 0.027 Uiso 1 1 calc R . .
C15 C 0.7556(4) -0.1114(2) 0.5840(3) 0.0277(13) Uani 1 1 d . . .
H15 H 0.7826 -0.1149 0.6384 0.033 Uiso 1 1 calc R . .
C16 C 0.8258(4) -0.1282(2) 0.5486(3) 0.0245(12) Uani 1 1 d . . .
H16A H 0.8457 -0.1668 0.5632 0.029 Uiso 1 1 calc R . .
C17 C 0.8800(4) -0.0353(2) 0.5543(3) 0.0228(11) Uani 1 1 d . . .
H17 H 0.8540 -0.0317 0.4999 0.027 Uiso 1 1 calc R . .
C18 C 0.9663(4) -0.0048(2) 0.5800(3) 0.0257(12) Uani 1 1 d . . .
H18A H 1.0106 -0.0231 0.5612 0.031 Uiso 1 1 calc R . .
H18B H 0.9570 0.0329 0.5599 0.031 Uiso 1 1 calc R . .
C19 C 0.7945(4) -0.1734(2) 0.4299(3) 0.0218(11) Uani 1 1 d . . .
H19A H 0.8191 -0.2051 0.4633 0.026 Uiso 1 1 calc R . .
C20 C 0.6995(4) -0.1863(2) 0.3789(3) 0.0200(11) Uani 1 1 d . . .
H20 H 0.6759 -0.1538 0.3466 0.024 Uiso 1 1 calc R . .
C21 C 0.7041(4) -0.2351(2) 0.3318(3) 0.0220(11) Uani 1 1 d . . .
H21 H 0.7254 -0.2673 0.3651 0.026 Uiso 1 1 calc R . .
C22 C 0.7713(4) -0.2259(2) 0.2919(3) 0.0198(11) Uani 1 1 d . . .
H22A H 0.7778 -0.2606 0.2664 0.024 Uiso 1 1 calc R . .
C23 C 0.8535(4) -0.1613(2) 0.3827(3) 0.0230(12) Uani 1 1 d . . .
H23 H 0.8242 -0.1315 0.3473 0.028 Uiso 1 1 calc R . .
C24 C 0.9510(4) -0.1451(2) 0.4207(3) 0.0254(12) Uani 1 1 d . . .
H24A H 0.9771 -0.1326 0.3830 0.031 Uiso 1 1 calc R . .
H24B H 0.9522 -0.1135 0.4533 0.031 Uiso 1 1 calc R . .
C25 C 0.7305(4) -0.1959(2) 0.1645(3) 0.0218(11) Uani 1 1 d . . .
H25 H 0.7383 -0.2362 0.1588 0.026 Uiso 1 1 calc R . .
C26 C 0.6377(3) -0.1796(2) 0.1177(3) 0.0197(11) Uani 1 1 d . . .
H26A H 0.6247 -0.1413 0.1300 0.024 Uiso 1 1 calc R . .
C27 C 0.6307(4) -0.1829(2) 0.0366(3) 0.0247(12) Uani 1 1 d . . .
H27 H 0.6385 -0.2219 0.0235 0.030 Uiso 1 1 calc R . .
C28 C 0.7032(4) -0.1479(2) 0.0232(3) 0.0225(12) Uani 1 1 d . . .
H28 H 0.6982 -0.1493 -0.0298 0.027 Uiso 1 1 calc R . .
C29 C 0.8037(4) -0.1653(2) 0.1446(3) 0.0243(12) Uani 1 1 d . . .
H29A H 0.8026 -0.1259 0.1587 0.029 Uiso 1 1 calc R . .
C30 C 0.8979(4) -0.1882(3) 0.1819(3) 0.0273(12) Uani 1 1 d . . .
H30A H 0.9414 -0.1686 0.1634 0.033 Uiso 1 1 calc R . .
H30B H 0.9152 -0.1818 0.2354 0.033 Uiso 1 1 calc R . .
C31 C 0.6882(4) -0.0504(3) -0.0074(3) 0.0240(12) Uani 1 1 d . . .
H31 H 0.6896 -0.0662 -0.0550 0.029 Uiso 1 1 calc R . .
C32 C 0.6010(4) -0.0193(2) -0.0190(3) 0.0226(11) Uani 1 1 d . . .
H32A H 0.5979 -0.0065 0.0295 0.027 Uiso 1 1 calc R . .
C33 C 0.5987(4) 0.0300(2) -0.0674(3) 0.0240(11) Uani 1 1 d . . .
H33 H 0.6007 0.0156 -0.1155 0.029 Uiso 1 1 calc R . .
C34 C 0.6829(4) 0.0652(2) -0.0349(3) 0.0227(12) Uani 1 1 d . . .
H34A H 0.6824 0.0957 -0.0699 0.027 Uiso 1 1 calc R . .
C35 C 0.7687(4) -0.0119(2) 0.0246(3) 0.0245(12) Uani 1 1 d . . .
H35 H 0.7705 0.0008 0.0744 0.029 Uiso 1 1 calc R . .
C36 C 0.8571(4) -0.0377(3) 0.0286(4) 0.0286(13) Uani 1 1 d . . .
H36A H 0.9058 -0.0107 0.0493 0.034 Uiso 1 1 calc R . .
H36B H 0.8682 -0.0695 0.0624 0.034 Uiso 1 1 calc R . .
C37 C 0.6880(4) 0.1466(2) 0.0385(3) 0.0217(12) Uani 1 1 d . . .
H37A H 0.6866 0.1628 -0.0095 0.026 Uiso 1 1 calc R . .
C38 C 0.6089(3) 0.1679(3) 0.0587(3) 0.0228(11) Uani 1 1 d . . .
H38 H 0.6030 0.1470 0.1016 0.027 Uiso 1 1 calc R . .
C39 C 0.6233(4) 0.2292(2) 0.0780(3) 0.0247(12) Uani 1 1 d . . .
H39A H 0.6266 0.2489 0.0333 0.030 Uiso 1 1 calc R . .
C40 C 0.7113(4) 0.2374(2) 0.1374(3) 0.0231(11) Uani 1 1 d . . .
H40 H 0.7199 0.2774 0.1494 0.028 Uiso 1 1 calc R . .
C41 C 0.7777(4) 0.1601(3) 0.0959(3) 0.0235(12) Uani 1 1 d . . .
H41 H 0.7847 0.1379 0.1411 0.028 Uiso 1 1 calc R . .
C42 C 0.8559(4) 0.1494(2) 0.0692(3) 0.0254(12) Uani 1 1 d . . .
H42A H 0.9118 0.1615 0.1071 0.030 Uiso 1 1 calc R . .
H42B H 0.8607 0.1094 0.0619 0.030 Uiso 1 1 calc R . .
C43 C 0.2035(4) -0.1207(2) -0.0668(3) 0.0219(11) Uani 1 1 d . . .
H43 H 0.1875 -0.1583 -0.0879 0.026 Uiso 1 1 calc R . .
C44 C 0.2734(4) -0.0953(2) -0.0969(3) 0.0212(11) Uani 1 1 d . . .
H44A H 0.2479 -0.0945 -0.1516 0.025 Uiso 1 1 calc R . .
C45 C 0.2932(4) -0.0369(2) -0.0697(3) 0.0220(11) Uani 1 1 d . . .
H45 H 0.3225 -0.0374 -0.0153 0.026 Uiso 1 1 calc R . .
C46 C 0.2069(3) -0.0049(2) -0.0876(3) 0.0193(11) Uani 1 1 d . . .
H46A H 0.1785 -0.0018 -0.1420 0.023 Uiso 1 1 calc R . .
C47 C 0.1424(4) -0.0338(2) -0.0537(3) 0.0230(11) Uani 1 1 d . . .
H47A H 0.1723 -0.0368 0.0004 0.028 Uiso 1 1 calc R . .
C48 C 0.0526(4) -0.0066(2) -0.0681(3) 0.0262(12) Uani 1 1 d . . .
H48A H 0.0152 -0.0289 -0.0462 0.031 Uiso 1 1 calc R . .
H48B H 0.0611 0.0301 -0.0446 0.031 Uiso 1 1 calc R . .
C49 C 0.1995(3) 0.0948(2) -0.0999(3) 0.0195(11) Uani 1 1 d . . .
H49A H 0.1833 0.0839 -0.1526 0.023 Uiso 1 1 calc R . .
C50 C 0.2784(3) 0.1347(2) -0.0812(3) 0.0191(11) Uani 1 1 d . . .
H50 H 0.2586 0.1686 -0.1115 0.023 Uiso 1 1 calc R . .
C51 C 0.3028(3) 0.1509(2) -0.0002(3) 0.0183(10) Uani 1 1 d . . .
H51A H 0.3212 0.1174 0.0312 0.022 Uiso 1 1 calc R . .
C52 C 0.2215(3) 0.1762(2) 0.0119(3) 0.0197(11) Uani 1 1 d . . .
H52A H 0.2068 0.2119 -0.0151 0.024 Uiso 1 1 calc R . .
C53 C 0.1408(3) 0.1375(2) -0.0129(3) 0.0197(11) Uani 1 1 d . . .
H53 H 0.1542 0.1042 0.0193 0.024 Uiso 1 1 calc R . .
C54 C 0.0539(3) 0.1626(2) -0.0101(3) 0.0194(11) Uani 1 1 d . . .
H54A H 0.0055 0.1349 -0.0253 0.023 Uiso 1 1 calc R . .
H54B H 0.0609 0.1737 0.0409 0.023 Uiso 1 1 calc R . .
C55 C 0.2264(4) 0.2386(2) 0.1125(3) 0.0215(11) Uani 1 1 d . . .
H55 H 0.2056 0.2640 0.0696 0.026 Uiso 1 1 calc R . .
C56 C 0.3117(4) 0.2607(2) 0.1670(3) 0.0231(11) Uani 1 1 d . . .
H56A H 0.2997 0.2987 0.1814 0.028 Uiso 1 1 calc R . .
C57 C 0.3406(4) 0.2253(2) 0.2353(3) 0.0222(11) Uani 1 1 d . . .
H57A H 0.3546 0.1877 0.2214 0.027 Uiso 1 1 calc R . .
C58 C 0.2653(4) 0.2213(2) 0.2674(3) 0.0234(12) Uani 1 1 d . . .
H58 H 0.2513 0.2590 0.2812 0.028 Uiso 1 1 calc R . .
C59 C 0.1814(4) 0.1982(3) 0.2092(3) 0.0248(12) Uani 1 1 d . . .
H59A H 0.1941 0.1603 0.1951 0.030 Uiso 1 1 calc R . .
C60 C 0.0992(4) 0.1971(3) 0.2344(3) 0.0306(13) Uani 1 1 d . . .
H60A H 0.0467 0.1840 0.1937 0.037 Uiso 1 1 calc R . .
H60B H 0.1095 0.1710 0.2757 0.037 Uiso 1 1 calc R . .
C61 C 0.2816(4) 0.2112(2) 0.3964(3) 0.0239(12) Uani 1 1 d . . .
H61A H 0.2702 0.2516 0.3899 0.029 Uiso 1 1 calc R . .
C62 C 0.3703(4) 0.2020(2) 0.4566(3) 0.0231(12) Uani 1 1 d . . .
H62A H 0.3670 0.2196 0.5026 0.028 Uiso 1 1 calc R . .
C63 C 0.3855(3) 0.1410(2) 0.4703(3) 0.0210(11) Uani 1 1 d . . .
H63 H 0.3903 0.1236 0.4247 0.025 Uiso 1 1 calc R . .
C64 C 0.3073(4) 0.1156(2) 0.4875(3) 0.0237(12) Uani 1 1 d . . .
H64A H 0.3049 0.1298 0.5355 0.028 Uiso 1 1 calc R . .
C65 C 0.2198(4) 0.1287(2) 0.4273(3) 0.0243(12) Uani 1 1 d . . .
H65 H 0.2188 0.1091 0.3813 0.029 Uiso 1 1 calc R . .
C66 C 0.1362(4) 0.1123(3) 0.4475(4) 0.0315(14) Uani 1 1 d . . .
H66A H 0.0822 0.1159 0.4038 0.038 Uiso 1 1 calc R . .
H66B H 0.1414 0.0733 0.4631 0.038 Uiso 1 1 calc R . .
C67 C 0.3192(4) 0.0281(2) 0.5550(3) 0.0222(11) Uani 1 1 d . . .
H67A H 0.3155 0.0546 0.5934 0.027 Uiso 1 1 calc R . .
C68 C 0.4075(4) -0.0035(2) 0.5829(3) 0.0235(11) Uani 1 1 d . . .
H68 H 0.4102 -0.0232 0.6292 0.028 Uiso 1 1 calc R . .
C69 C 0.4121(3) -0.0447(2) 0.5263(3) 0.0200(11) Uani 1 1 d . . .
H69A H 0.4149 -0.0248 0.4817 0.024 Uiso 1 1 calc R . .
C70 C 0.3297(4) -0.0815(2) 0.5054(3) 0.0222(11) Uani 1 1 d . . .
H70 H 0.3312 -0.1059 0.5475 0.027 Uiso 1 1 calc R . .
C71 C 0.2422(4) -0.0472(2) 0.4824(3) 0.0242(12) Uani 1 1 d . . .
H71A H 0.2381 -0.0270 0.4363 0.029 Uiso 1 1 calc R . .
C72 C 0.1606(4) -0.0819(3) 0.4686(4) 0.0307(13) Uani 1 1 d . . .
H72A H 0.1073 -0.0580 0.4596 0.037 Uiso 1 1 calc R . .
H72B H 0.1525 -0.1043 0.4240 0.037 Uiso 1 1 calc R . .
C73 C 0.3251(4) -0.1714(2) 0.4510(3) 0.0193(11) Uani 1 1 d . . .
H73 H 0.3299 -0.1807 0.5027 0.023 Uiso 1 1 calc R . .
C74 C 0.4021(4) -0.1984(2) 0.4325(3) 0.0210(11) Uani 1 1 d . . .
H74 H 0.3973 -0.2391 0.4380 0.025 Uiso 1 1 calc R . .
C75 C 0.3926(4) -0.1867(2) 0.3534(3) 0.0214(11) Uani 1 1 d . . .
H75 H 0.3966 -0.1462 0.3463 0.026 Uiso 1 1 calc R . .
C76 C 0.3035(4) -0.2074(2) 0.3051(3) 0.0227(12) Uani 1 1 d . . .
H76 H 0.3006 -0.2482 0.3098 0.027 Uiso 1 1 calc R . .
C77 C 0.2279(4) -0.1802(2) 0.3274(3) 0.0240(12) Uani 1 1 d . . .
H77 H 0.2285 -0.1397 0.3190 0.029 Uiso 1 1 calc R . .
C78 C 0.1358(4) -0.2028(3) 0.2870(3) 0.0263(12) Uani 1 1 d . . .
H78A H 0.0907 -0.1840 0.3045 0.032 Uiso 1 1 calc R . .
H78B H 0.1211 -0.1951 0.2339 0.032 Uiso 1 1 calc R . .
C79 C 0.2692(4) -0.2353(2) 0.1779(3) 0.0236(12) Uani 1 1 d . . .
H79 H 0.2688 -0.2711 0.2033 0.028 Uiso 1 1 calc R . .
C80 C 0.3386(4) -0.2384(2) 0.1392(3) 0.0227(11) Uani 1 1 d . . .
H80 H 0.3215 -0.2690 0.1027 0.027 Uiso 1 1 calc R . .
C81 C 0.3374(4) -0.1848(2) 0.0977(3) 0.0201(11) Uani 1 1 d . . .
H81 H 0.3533 -0.1537 0.1333 0.024 Uiso 1 1 calc R . .
C82 C 0.2422(4) -0.1763(2) 0.0448(3) 0.0194(11) Uani 1 1 d . . .
H82 H 0.2269 -0.2061 0.0072 0.023 Uiso 1 1 calc R . .
C83 C 0.1759(4) -0.1763(2) 0.0864(3) 0.0236(12) Uani 1 1 d . . .
H83 H 0.1905 -0.1449 0.1217 0.028 Uiso 1 1 calc R . .
C84 C 0.0793(4) -0.1714(3) 0.0394(3) 0.0287(13) Uani 1 1 d . . .
H84A H 0.0409 -0.1698 0.0713 0.034 Uiso 1 1 calc R . .
H84B H 0.0708 -0.1369 0.0109 0.034 Uiso 1 1 calc R . .

loop_
_atom_site_aniso_label
_atom_site_aniso_U_11
_atom_site_aniso_U_22
_atom_site_aniso_U_33
_atom_site_aniso_U_23
_atom_site_aniso_U_13
_atom_site_aniso_U_12
Au1 0.0443(2) 0.01606(15) 0.02815(16) -0.00093(13) 0.00481(12) -0.00290(14)
K1 0.0394(8) 0.0375(7) 0.0336(7) -0.0017(6) 0.0121(6) 0.0020(6)
Cl1 0.0856(9) 0.0324(6) 0.0640(8) -0.0054(5) 0.0369(7) -0.0086(5)
Cl2 0.0856(9) 0.0324(6) 0.0640(8) -0.0054(5) 0.0369(7) -0.0086(5)
Cl3 0.0856(9) 0.0324(6) 0.0640(8) -0.0054(5) 0.0369(7) -0.0086(5)
Cl4 0.0856(9) 0.0324(6) 0.0640(8) -0.0054(5) 0.0369(7) -0.0086(5)
Cl5 0.0856(9) 0.0324(6) 0.0640(8) -0.0054(5) 0.0369(7) -0.0086(5)
O1 0.0162(18) 0.032(2) 0.026(2) 0.0077(17) 0.0061(16) 0.0044(16)
O2 0.0214(19) 0.022(2) 0.028(2) -0.0016(16) 0.0079(16) -0.0004(16)
O3 0.0170(18) 0.024(2) 0.026(2) -0.0047(16) 0.0045(15) -0.0084(15)
O4 0.036(2) 0.046(3) 0.037(2) 0.000(2) 0.021(2) 0.001(2)
O5 0.0213(19) 0.0172(18) 0.027(2) -0.0020(15) 0.0054(16) 0.0020(15)
O6 0.0189(19) 0.025(2) 0.038(2) 0.0099(18) 0.0109(17) 0.0052(16)
O7 0.021(2) 0.025(2) 0.041(2) -0.0028(18) 0.0147(18) -0.0026(17)
O8 0.0136(18) 0.0225(19) 0.029(2) -0.0004(16) 0.0022(15) -0.0025(15)
O9 0.0172(19) 0.0201(19) 0.033(2) -0.0014(16) 0.0061(16) -0.0065(15)
O10 0.0137(17) 0.024(2) 0.0211(18) -0.0027(15) 0.0044(15) -0.0016(15)
O11 0.027(2) 0.028(2) 0.029(2) -0.0031(17) 0.0084(17) -0.0028(17)
O12 0.034(2) 0.024(2) 0.043(3) -0.0071(19) 0.018(2) -0.0118(18)
O13 0.0192(19) 0.0165(18) 0.032(2) -0.0047(15) 0.0025(16) 0.0036(15)
O14 0.0218(18) 0.032(2) 0.034(2) -0.007(2) 0.0047(16) -0.0046(19)
O15 0.0222(19) 0.0197(19) 0.0221(19) -0.0064(15) 0.0036(15) 0.0053(15)
O16 0.0216(19) 0.024(2) 0.026(2) -0.0068(16) 0.0076(16) -0.0035(16)
O17 0.024(2) 0.023(2) 0.023(2) -0.0026(16) 0.0019(17) -0.0051(16)
O18 0.0130(18) 0.030(2) 0.027(2) -0.0077(17) 0.0057(16) 0.0055(16)
O19 0.024(2) 0.029(2) 0.038(2) 0.0018(18) 0.0040(18) -0.0005(17)
O20 0.0202(18) 0.0176(18) 0.0221(19) -0.0028(15) 0.0030(15) 0.0037(15)
O21 0.023(2) 0.030(2) 0.028(2) 0.0037(17) 0.0058(17) -0.0044(17)
O22 0.019(2) 0.037(2) 0.022(2) 0.0032(17) 0.0018(16) -0.0001(17)
O23 0.021(2) 0.030(2) 0.024(2) 0.0028(17) 0.0081(16) 0.0104(16)
O24 0.035(2) 0.042(3) 0.031(2) 0.0097(19) 0.0130(19) 0.024(2)
O25 0.0187(18) 0.022(2) 0.0210(19) -0.0014(15) 0.0072(15) 0.0055(15)
O26 0.018(2) 0.032(2) 0.038(2) 0.0055(19) -0.0018(18) -0.0018(17)
O27 0.0131(18) 0.030(2) 0.028(2) 0.0081(17) 0.0007(16) 0.0046(16)
O28 0.0207(19) 0.020(2) 0.032(2) -0.0004(16) 0.0114(16) -0.0054(15)
O29 0.035(3) 0.035(3) 0.059(3) -0.002(2) 0.026(2) 0.003(2)
O30 0.0152(18) 0.027(2) 0.026(2) 0.0036(16) 0.0062(15) -0.0002(15)
O31 0.0160(19) 0.037(2) 0.024(2) -0.0055(17) 0.0018(16) 0.0013(17)
O32 0.0202(19) 0.034(2) 0.023(2) 0.0037(17) 0.0034(16) 0.0046(17)
O33 0.0193(19) 0.027(2) 0.027(2) -0.0013(16) 0.0083(16) -0.0071(16)
O34 0.028(2) 0.041(2) 0.031(2) -0.0037(19) 0.0174(18) -0.0075(19)
O35 0.0174(18) 0.0221(19) 0.024(2) 0.0054(16) 0.0061(16) -0.0045(15)
O36 0.028(2) 0.025(2) 0.026(2) 0.0034(17) 0.0084(17) 0.0046(17)
O37 0.0169(17) 0.025(2) 0.031(2) 0.0020(15) 0.0102(16) 0.0027(15)
O38 0.0198(19) 0.019(2) 0.026(2) -0.0007(16) 0.0014(16) 0.0010(15)
O39 0.0216(18) 0.033(2) 0.0323(19) 0.011(2) 0.0111(15) 0.0020(19)
O40 0.0137(17) 0.0237(19) 0.0216(18) 0.0003(15) 0.0055(14) 0.0022(15)
O41 0.0137(18) 0.037(2) 0.035(2) -0.0076(18) 0.0128(17) 0.0018(17)
O42 0.0160(18) 0.025(2) 0.032(2) -0.0021(17) 0.0110(16) -0.0029(15)
O43 0.0093(17) 0.0218(19) 0.027(2) 0.0029(15) 0.0067(15) 0.0030(14)
O44 0.0200(19) 0.022(2) 0.035(2) 0.0046(17) 0.0053(17) 0.0083(16)
O45 0.0150(17) 0.0146(17) 0.0226(19) 0.0000(14) 0.0028(15) 0.0013(14)
O46 0.024(2) 0.028(2) 0.0223(19) 0.0013(16) 0.0097(16) -0.0036(16)
O47 0.0151(18) 0.034(2) 0.0231(19) -0.0032(16) 0.0046(15) -0.0067(16)
O48 0.0136(18) 0.027(2) 0.029(2) -0.0043(16) 0.0100(16) 0.0008(15)
O49 0.034(2) 0.055(3) 0.050(3) -0.001(2) 0.025(2) 0.010(2)
O50 0.0191(18) 0.026(2) 0.0199(19) -0.0063(16) 0.0085(15) -0.0001(15)
O51 0.021(2) 0.039(2) 0.028(2) 0.0030(19) 0.0050(17) -0.0054(17)
O52 0.0161(19) 0.029(2) 0.026(2) 0.0039(16) 0.0019(16) -0.0002(16)
O53 0.0176(19) 0.034(2) 0.032(2) 0.0051(18) 0.0141(17) 0.0032(17)
O54 0.041(3) 0.050(3) 0.042(3) 0.012(2) 0.026(2) 0.017(2)
O55 0.0188(18) 0.027(2) 0.0184(18) -0.0041(16) 0.0082(15) -0.0036(16)
O56 0.0178(19) 0.034(2) 0.026(2) -0.0048(17) -0.0003(16) -0.0043(17)
O57 0.020(2) 0.027(2) 0.027(2) 0.0004(17) 0.0016(16) 0.0016(16)
O58 0.0245(19) 0.024(2) 0.030(2) -0.0024(16) 0.0150(16) -0.0039(16)
O59 0.035(2) 0.042(3) 0.039(3) -0.002(2) 0.017(2) -0.010(2)
O60 0.0203(18) 0.0200(19) 0.0215(18) 0.0021(15) 0.0073(15) -0.0050(15)
O61 0.0213(19) 0.031(2) 0.0206(19) -0.0045(16) 0.0044(16) -0.0046(16)
O62 0.0134(18) 0.039(2) 0.027(2) -0.0099(18) 0.0017(15) 0.0035(17)
O63 0.0167(19) 0.027(2) 0.024(2) 0.0026(16) 0.0058(16) -0.0049(16)
O64 0.031(2) 0.031(2) 0.031(2) -0.0073(18) 0.0105(19) -0.0070(18)
O65 0.0249(19) 0.0171(18) 0.0197(18) -0.0011(15) 0.0065(15) -0.0014(15)
O66 0.027(2) 0.032(2) 0.025(2) 0.0042(17) 0.0027(17) 0.0050(17)
O67 0.024(2) 0.033(2) 0.025(2) 0.0069(17) 0.0117(17) 0.0066(17)
O68 0.022(2) 0.025(2) 0.024(2) 0.0008(16) 0.0038(16) -0.0037(16)
O69 0.025(2) 0.033(2) 0.036(2) 0.0037(19) -0.0006(18) -0.0135(18)
O70 0.0184(18) 0.0190(19) 0.0228(19) -0.0005(15) 0.0024(15) 0.0007(15)
O71 0.037(3) 0.043(3) 0.041(3) 0.000(2) 0.015(2) -0.001(2)
O72 0.028(2) 0.026(2) 0.027(2) -0.0019(17) 0.0061(18) 0.0013(17)
O73 0.055(3) 0.042(3) 0.042(3) -0.001(2) 0.018(3) 0.002(2)
O74 0.0211(19) 0.027(2) 0.031(2) -0.0032(17) 0.0060(17) -0.0023(16)
O75 0.024(2) 0.031(2) 0.032(2) 0.0009(18) 0.0118(17) 0.0016(17)
O76 0.026(2) 0.035(2) 0.038(2) -0.0010(19) 0.0100(19) 0.0075(18)
O77 0.042(3) 0.044(3) 0.034(2) 0.004(2) 0.006(2) 0.003(2)
O78 0.060(3) 0.068(4) 0.062(3) -0.025(3) 0.029(3) -0.017(3)
O79 0.033(2) 0.042(3) 0.040(3) -0.003(2) 0.005(2) 0.001(2)
O80 0.034(2) 0.050(3) 0.042(3) -0.004(2) 0.014(2) -0.017(2)
O81 0.075(4) 0.034(3) 0.030(2) 0.003(2) 0.002(2) -0.011(3)
O82 0.048(3) 0.047(3) 0.049(3) 0.003(2) 0.015(2) 0.005(2)
O83 0.029(2) 0.043(3) 0.044(3) 0.004(2) 0.009(2) 0.003(2)
O84 0.040(3) 0.051(4) 0.053(3) 0.007(2) 0.009(2) 0.003(2)
O85 0.056(3) 0.041(3) 0.044(3) -0.008(2) 0.014(2) -0.002(2)
O86 0.046(3) 0.043(3) 0.053(3) 0.008(2) 0.008(2) 0.002(2)
O87 0.044(3) 0.048(3) 0.053(3) 0.007(2) 0.014(2) 0.000(2)
O88 0.055(3) 0.044(3) 0.051(3) 0.002(2) 0.020(3) -0.004(2)
O89 0.071(4) 0.060(4) 0.070(4) -0.003(3) 0.030(3) 0.015(3)
O90 0.054(3) 0.049(3) 0.055(3) -0.013(3) 0.006(3) 0.002(3)
O91 0.076(4) 0.084(5) 0.062(4) 0.041(4) -0.007(3) -0.029(4)
O92 0.080(5) 0.077(5) 0.127(7) -0.032(5) 0.053(5) -0.026(4)
C1 0.015(3) 0.022(3) 0.021(3) 0.000(2) 0.005(2) 0.001(2)
C2 0.021(3) 0.013(3) 0.024(3) 0.000(2) -0.001(2) 0.000(2)
C3 0.022(3) 0.017(3) 0.025(3) -0.005(2) 0.006(2) 0.000(2)
C4 0.017(3) 0.022(3) 0.023(3) -0.005(2) 0.006(2) -0.002(2)
C5 0.014(3) 0.024(3) 0.025(3) 0.000(2) 0.005(2) 0.002(2)
C6 0.019(3) 0.046(4) 0.030(3) -0.010(3) 0.008(2) 0.001(3)
C7 0.020(3) 0.017(3) 0.025(3) -0.003(2) 0.005(2) 0.004(2)
C8 0.013(3) 0.020(3) 0.033(3) -0.006(2) 0.007(2) -0.002(2)
C9 0.016(3) 0.023(3) 0.029(3) -0.008(2) 0.008(2) 0.002(2)
C10 0.020(3) 0.017(3) 0.028(3) -0.002(2) 0.010(2) -0.003(2)
C11 0.009(2) 0.025(3) 0.031(3) -0.008(2) 0.005(2) 0.000(2)
C12 0.014(3) 0.028(3) 0.032(3) 0.002(2) 0.009(2) -0.003(2)
C13 0.017(3) 0.016(2) 0.023(3) -0.002(2) 0.003(2) 0.000(2)
C14 0.015(3) 0.028(3) 0.027(3) -0.007(2) 0.009(2) -0.003(2)
C15 0.036(3) 0.020(3) 0.025(3) -0.001(2) 0.007(3) -0.010(2)
C16 0.020(3) 0.021(3) 0.028(3) 0.002(2) 0.001(2) -0.002(2)
C17 0.018(3) 0.020(3) 0.029(3) 0.001(2) 0.007(2) 0.006(2)
C18 0.026(3) 0.021(3) 0.032(3) -0.006(2) 0.012(2) -0.001(2)
C19 0.022(3) 0.015(3) 0.026(3) -0.005(2) 0.004(2) -0.001(2)
C20 0.020(3) 0.019(3) 0.021(3) 0.002(2) 0.007(2) 0.000(2)
C21 0.017(3) 0.021(3) 0.025(3) -0.004(2) 0.003(2) 0.006(2)
C22 0.017(3) 0.019(3) 0.019(3) -0.003(2) -0.001(2) 0.001(2)
C23 0.017(3) 0.024(3) 0.025(3) -0.008(2) 0.003(2) 0.000(2)
C24 0.016(3) 0.030(3) 0.028(3) -0.007(2) 0.005(2) 0.001(2)
C25 0.022(3) 0.015(3) 0.027(3) -0.004(2) 0.006(2) 0.006(2)
C26 0.014(2) 0.020(3) 0.022(3) -0.001(2) 0.002(2) 0.000(2)
C27 0.027(3) 0.024(3) 0.022(3) -0.002(2) 0.006(2) 0.006(2)
C28 0.021(3) 0.025(3) 0.020(3) 0.000(2) 0.005(2) 0.010(2)
C29 0.014(3) 0.030(3) 0.028(3) -0.004(2) 0.006(2) 0.004(2)
C30 0.017(3) 0.035(3) 0.032(3) 0.003(3) 0.010(2) 0.005(2)
C31 0.015(3) 0.033(3) 0.025(3) 0.002(2) 0.008(2) 0.001(2)
C32 0.015(3) 0.025(3) 0.027(3) -0.003(2) 0.007(2) 0.001(2)
C33 0.022(3) 0.026(3) 0.025(3) -0.002(2) 0.007(2) 0.004(2)
C34 0.017(3) 0.023(3) 0.029(3) 0.002(2) 0.009(2) 0.003(2)
C35 0.013(2) 0.029(3) 0.033(3) 0.002(2) 0.010(2) 0.003(2)
C36 0.018(3) 0.027(3) 0.042(3) 0.003(3) 0.010(3) 0.006(2)
C37 0.015(3) 0.024(3) 0.027(3) 0.006(2) 0.008(2) -0.002(2)
C38 0.013(2) 0.035(3) 0.019(3) -0.002(2) 0.004(2) 0.002(2)
C39 0.022(3) 0.027(3) 0.024(3) 0.004(2) 0.007(2) 0.001(2)
C40 0.022(3) 0.025(3) 0.023(3) -0.003(2) 0.008(2) -0.001(2)
C41 0.016(3) 0.034(3) 0.021(3) 0.004(2) 0.008(2) 0.005(2)
C42 0.016(3) 0.027(3) 0.032(3) -0.002(2) 0.007(2) -0.005(2)
C43 0.023(3) 0.015(3) 0.026(3) -0.003(2) 0.005(2) -0.003(2)
C44 0.018(3) 0.026(3) 0.019(3) -0.002(2) 0.005(2) -0.001(2)
C45 0.017(3) 0.023(3) 0.024(3) 0.001(2) 0.003(2) 0.003(2)
C46 0.015(2) 0.024(3) 0.020(2) 0.003(2) 0.0068(19) 0.001(2)
C47 0.016(3) 0.025(3) 0.027(3) -0.001(2) 0.005(2) 0.002(2)
C48 0.023(3) 0.021(3) 0.037(3) 0.006(2) 0.013(2) 0.008(2)
C49 0.013(2) 0.025(3) 0.020(3) 0.001(2) 0.004(2) 0.008(2)
C50 0.010(2) 0.018(3) 0.031(3) 0.000(2) 0.010(2) 0.004(2)
C51 0.011(2) 0.020(3) 0.026(3) 0.001(2) 0.009(2) 0.000(2)
C52 0.015(3) 0.019(3) 0.025(3) 0.005(2) 0.007(2) 0.000(2)
C53 0.012(2) 0.026(3) 0.020(3) 0.001(2) 0.005(2) 0.000(2)
C54 0.015(2) 0.018(3) 0.027(3) 0.001(2) 0.008(2) 0.001(2)
C55 0.019(3) 0.017(3) 0.031(3) -0.002(2) 0.012(2) 0.001(2)
C56 0.017(3) 0.028(3) 0.028(3) -0.004(2) 0.012(2) 0.002(2)
C57 0.016(3) 0.022(3) 0.028(3) -0.006(2) 0.006(2) -0.001(2)
C58 0.020(3) 0.026(3) 0.026(3) -0.003(2) 0.010(2) -0.004(2)
C59 0.014(3) 0.037(3) 0.025(3) -0.005(2) 0.008(2) 0.002(2)
C60 0.020(3) 0.040(4) 0.030(3) -0.004(3) 0.007(2) -0.009(3)
C61 0.017(3) 0.027(3) 0.029(3) 0.000(2) 0.009(2) 0.002(2)
C62 0.024(3) 0.028(3) 0.018(3) -0.004(2) 0.009(2) -0.010(2)
C63 0.012(2) 0.030(3) 0.022(3) 0.004(2) 0.006(2) 0.004(2)
C64 0.022(3) 0.026(3) 0.020(3) -0.003(2) 0.002(2) 0.001(2)
C65 0.019(3) 0.028(3) 0.027(3) -0.001(2) 0.008(2) 0.001(2)
C66 0.018(3) 0.038(4) 0.041(4) 0.010(3) 0.014(3) 0.000(3)
C67 0.022(3) 0.025(3) 0.022(3) -0.003(2) 0.011(2) -0.003(2)
C68 0.027(3) 0.017(3) 0.023(2) 0.004(2) 0.003(2) -0.006(2)
C69 0.016(3) 0.025(3) 0.020(3) 0.000(2) 0.007(2) -0.001(2)
C70 0.022(3) 0.023(3) 0.022(3) 0.002(2) 0.007(2) -0.004(2)
C71 0.019(3) 0.029(3) 0.026(3) -0.003(2) 0.010(2) 0.000(2)
C72 0.021(3) 0.029(3) 0.040(4) 0.000(3) 0.007(3) 0.003(2)
C73 0.017(3) 0.019(3) 0.020(3) 0.000(2) 0.003(2) -0.007(2)
C74 0.018(3) 0.019(3) 0.023(3) -0.005(2) 0.004(2) -0.003(2)
C75 0.021(3) 0.021(3) 0.021(3) -0.005(2) 0.005(2) 0.002(2)
C76 0.027(3) 0.021(3) 0.022(3) -0.003(2) 0.010(2) -0.005(2)
C77 0.026(3) 0.018(3) 0.023(3) -0.003(2) 0.001(2) -0.002(2)
C78 0.019(3) 0.033(3) 0.025(3) -0.004(2) 0.004(2) -0.004(2)
C79 0.026(3) 0.014(3) 0.020(3) 0.001(2) -0.008(2) -0.002(2)
C80 0.025(3) 0.019(3) 0.022(3) 0.000(2) 0.006(2) 0.004(2)
C81 0.021(3) 0.024(3) 0.013(2) -0.001(2) 0.002(2) 0.000(2)
C82 0.021(3) 0.015(3) 0.019(3) 0.000(2) 0.003(2) 0.002(2)
C83 0.021(3) 0.017(3) 0.025(3) 0.003(2) -0.002(2) -0.002(2)
C84 0.020(3) 0.032(3) 0.031(3) 0.004(3) 0.003(2) -0.001(2)

loop_
_atom_type_symbol
_atom_type_description
_atom_type_scat_dispersion_real
_atom_type_scat_dispersion_imag
_atom_type_scat_source
C C 0.0181 0.0091 'International Tables Vol C Tables 4.2.6.8 and 6.1.1.4'
H H 0.0000 0.0000 'International Tables Vol C Tables 4.2.6.8 and 6.1.1.4'
O O 0.0492 0.0322 'International Tables Vol C Tables 4.2.6.8 and 6.1.1.4'
Cl Cl 0.3639 0.7018 'International Tables Vol C Tables 4.2.6.8 and 6.1.1.4'
K K 0.3868 1.0657 'International Tables Vol C Tables 4.2.6.8 and 6.1.1.4'
Au Au -4.4197 7.2980 'International Tables Vol C Tables 4.2.6.8 and 6.1.1.4'

loop_
_geom_angle_atom_site_label_1
_geom_angle_atom_site_label_2
_geom_angle_atom_site_label_3
_geom_angle
_geom_angle_site_symmetry_1
_geom_angle_site_symmetry_3
Cl3 Au1 Cl2 88.57(9) . .
Cl3 Au1 Cl1 178.26(12) . .
Cl2 Au1 Cl1 90.55(10) . .
Cl3 Au1 Cl4 91.07(9) . .
Cl2 Au1 Cl4 178.51(12) . .
Cl1 Au1 Cl4 89.77(9) . .
O86 K1 O66 108.52(16) . .
O86 K1 O41 84.04(15) . 2_645
O66 K1 O41 163.45(14) . 2_645
O86 K1 O31 144.38(16) . 2_645
O66 K1 O31 105.00(13) . 2_645
O41 K1 O31 65.87(12) 2_645 2_645
O86 K1 O21 119.86(15) . .
O66 K1 O21 63.77(13) . .
O41 K1 O21 100.88(13) 2_645 .
O31 K1 O21 85.71(13) 2_645 .
O86 K1 O27 90.47(15) . 2_645
O66 K1 O27 130.01(13) . 2_645
O41 K1 O27 58.40(12) 2_645 2_645
O31 K1 O27 58.14(12) 2_645 2_645
O21 K1 O27 142.74(13) . 2_645
O86 K1 O71 76.20(16) . .
O66 K1 O71 69.26(14) . .
O41 K1 O71 125.56(14) 2_645 .
O31 K1 O71 105.39(13) 2_645 .
O21 K1 O71 133.01(14) . .
O27 K1 O71 71.43(13) 2_645 .
O86 K1 O17 67.94(14) . .
O66 K1 O17 61.54(12) . .
O41 K1 O17 116.39(12) 2_645 .
O31 K1 O17 141.94(13) 2_645 .
O21 K1 O17 56.25(11) . .
O27 K1 O17 158.41(12) 2_645 .
O71 K1 O17 102.15(13) . .
C2 O1 H1 109.5 . .
C3 O2 H2 109.5 . .
C4 O3 C5 113.3(4) . .
C6 O4 H4 109.5 . .
C4 O5 C7 118.7(4) . .
C8 O6 H6 109.5 . .
C9 O7 H7 109.5 . .
C10 O8 C11 113.6(4) . .
C12 O9 H9 109.5 . .
C10 O10 C13 119.1(4) . .
C14 O11 H11 109.5 . .
C15 O12 H12 109.5 . .
C16 O13 C17 114.1(4) . .
C18 O14 H14 109.5 . .
C16 O15 C19 117.3(4) . .
C20 O16 H16 109.5 . .
C21 O17 K1 140.8(3) . .
C22 O18 C23 113.1(4) . .
C24 O19 H19 109.5 . .
C22 O20 C25 118.5(4) . .
C26 O21 K1 147.6(3) . .
C27 O22 H22 109.5 . .
C28 O23 C29 113.7(4) . .
C30 O24 H24 109.5 . .
C28 O25 C31 118.6(4) . .
C32 O26 H26 109.5 . .
C33 O27 K1 131.2(3) . 2_655
C34 O28 C35 113.9(4) . .
C36 O29 H29 109.5 . .
C34 O30 C37 116.7(4) . .
C38 O31 K1 141.7(3) . 2_655
C39 O32 H32 109.5 . .
C40 O33 C41 114.1(4) . .
C42 O34 H34 109.5 . .
C1 O35 C40 117.5(4) . .
C44 O36 H36 109.5 . .
C45 O37 H37 109.5 . .
C43 O38 C47 113.0(4) . .
C48 O39 H39 109.5 . .
C49 O40 C46 119.2(4) . .
C50 O41 K1 125.7(3) . 2_655
C51 O42 H42 109.5 . .
C49 O43 C53 113.3(4) . .
C54 O44 H44 109.5 . .
C52 O45 C55 118.0(4) . .
C56 O46 H46 109.5 . .
C57 O47 H47 109.5 . .
C55 O48 C59 114.2(4) . .
C60 O49 H49 109.5 . .
C58 O50 C61 118.1(4) . .
C62 O51 H51 109.5 . .
C63 O52 H52 109.5 . .
C61 O53 C65 114.1(4) . .
C66 O54 H54 109.5 . .
C64 O55 C67 120.6(4) . .
C68 O56 H56 109.5 . .
C69 O57 H57 109.5 . .
C67 O58 C71 114.1(4) . .
C72 O59 H59 109.5 . .
C73 O60 C70 116.9(4) . .
C74 O61 H61 109.5 . .
C75 O62 H62 109.5 . .
C73 O63 C77 114.0(4) . .
C78 O64 H64 109.5 . .
C79 O65 C76 118.1(4) . .
C80 O66 K1 120.4(3) . .
C81 O67 H67 109.5 . .
C79 O68 C83 113.1(4) . .
C84 O69 H69 109.5 . .
C43 O70 C82 118.4(4) . .
O35 C1 C2 108.6(4) . .
O35 C1 C5 110.5(4) . .
C2 C1 C5 107.4(4) . .
O35 C1 H1A 110.1 . .
C2 C1 H1A 110.1 . .
C5 C1 H1A 110.1 . .
O1 C2 C3 109.9(4) . .
O1 C2 C1 109.5(4) . .
C3 C2 C1 110.4(4) . .
O1 C2 H2A 109.0 . .
C3 C2 H2A 109.0 . .
C1 C2 H2A 109.0 . .
O2 C3 C2 111.4(4) . .
O2 C3 C4 112.7(4) . .
C2 C3 C4 109.9(4) . .
O2 C3 H3 107.5 . .
C2 C3 H3 107.5 . .
C4 C3 H3 107.5 . .
O3 C4 O5 111.8(4) . .
O3 C4 C3 112.1(4) . .
O5 C4 C3 107.5(4) . .
O3 C4 H4A 108.5 . .
O5 C4 H4A 108.5 . .
C3 C4 H4A 108.5 . .
O3 C5 C6 107.9(4) . .
O3 C5 C1 108.6(4) . .
C6 C5 C1 116.7(5) . .
O3 C5 H5 107.8 . .
C6 C5 H5 107.8 . .
C1 C5 H5 107.8 . .
O4 C6 C5 111.4(5) . .
O4 C6 H6A 109.4 . .
C5 C6 H6A 109.4 . .
O4 C6 H6B 109.4 . .
C5 C6 H6B 109.4 . .
H6A C6 H6B 108.0 . .
O5 C7 C8 106.8(4) . .
O5 C7 C11 110.0(4) . .
C8 C7 C11 111.4(5) . .
O5 C7 H7A 109.6 . .
C8 C7 H7A 109.6 . .
C11 C7 H7A 109.6 . .
O6 C8 C7 106.9(4) . .
O6 C8 C9 110.6(4) . .
C7 C8 C9 110.2(5) . .
O6 C8 H8 109.7 . .
C7 C8 H8 109.7 . .
C9 C8 H8 109.7 . .
O7 C9 C8 112.4(4) . .
O7 C9 C10 110.6(5) . .
C8 C9 C10 107.6(5) . .
O7 C9 H9A 108.7 . .
C8 C9 H9A 108.7 . .
C10 C9 H9A 108.7 . .
O10 C10 O8 111.2(4) . .
O10 C10 C9 106.5(4) . .
O8 C10 C9 110.3(4) . .
O10 C10 H10 109.6 . .
O8 C10 H10 109.6 . .
C9 C10 H10 109.6 . .
O8 C11 C12 106.2(4) . .
O8 C11 C7 111.6(4) . .
C12 C11 C7 113.6(5) . .
O8 C11 H11A 108.5 . .
C12 C11 H11A 108.5 . .
C7 C11 H11A 108.5 . .
O9 C12 C11 113.0(5) . .
O9 C12 H12A 109.0 . .
C11 C12 H12A 109.0 . .
O9 C12 H12B 109.0 . .
C11 C12 H12B 109.0 . .
H12A C12 H12B 107.8 . .
O10 C13 C14 108.0(4) . .
O10 C13 C17 110.3(4) . .
C14 C13 C17 110.4(4) . .
O10 C13 H13 109.4 . .
C14 C13 H13 109.4 . .
C17 C13 H13 109.4 . .
O11 C14 C15 112.3(5) . .
O11 C14 C13 109.6(4) . .
C15 C14 C13 108.8(5) . .
O11 C14 H14A 108.7 . .
C15 C14 H14A 108.7 . .
C13 C14 H14A 108.7 . .
O12 C15 C14 111.7(5) . .
O12 C15 C16 108.3(5) . .
C14 C15 C16 110.8(5) . .
O12 C15 H15 108.6 . .
C14 C15 H15 108.6 . .
C16 C15 H15 108.6 . .
O15 C16 O13 110.8(5) . .
O15 C16 C15 108.5(4) . .
O13 C16 C15 109.3(5) . .
O15 C16 H16A 109.4 . .
O13 C16 H16A 109.4 . .
C15 C16 H16A 109.4 . .
O13 C17 C18 106.6(4) . .
O13 C17 C13 109.3(4) . .
C18 C17 C13 113.7(5) . .
O13 C17 H17 109.1 . .
C18 C17 H17 109.1 . .
C13 C17 H17 109.1 . .
O14 C18 C17 111.9(5) . .
O14 C18 H18A 109.2 . .
C17 C18 H18A 109.2 . .
O14 C18 H18B 109.2 . .
C17 C18 H18B 109.2 . .
H18A C18 H18B 107.9 . .
O15 C19 C23 110.9(4) . .
O15 C19 C20 106.1(4) . .
C23 C19 C20 108.2(4) . .
O15 C19 H19A 110.5 . .
C23 C19 H19A 110.5 . .
C20 C19 H19A 110.5 . .
O16 C20 C21 109.3(4) . .
O16 C20 C19 111.6(4) . .
C21 C20 C19 108.6(4) . .
O16 C20 H20 109.1 . .
C21 C20 H20 109.1 . .
C19 C20 H20 109.1 . .
O17 C21 C22 110.3(4) . .
O17 C21 C20 112.4(4) . .
C22 C21 C20 111.4(5) . .
O17 C21 H21 107.5 . .
C22 C21 H21 107.5 . .
C20 C21 H21 107.5 . .
O20 C22 O18 111.2(4) . .
O20 C22 C21 107.7(4) . .
O18 C22 C21 111.4(4) . .
O20 C22 H22A 108.9 . .
O18 C22 H22A 108.9 . .
C21 C22 H22A 108.9 . .
O18 C23 C19 107.6(4) . .
O18 C23 C24 105.9(4) . .
C19 C23 C24 118.4(5) . .
O18 C23 H23 108.2 . .
C19 C23 H23 108.2 . .
C24 C23 H23 108.2 . .
O19 C24 C23 115.3(5) . .
O19 C24 H24A 108.4 . .
C23 C24 H24A 108.4 . .
O19 C24 H24B 108.4 . .
C23 C24 H24B 108.4 . .
H24A C24 H24B 107.5 . .
O20 C25 C26 107.0(4) . .
O20 C25 C29 110.3(4) . .
C26 C25 C29 112.9(5) . .
O20 C25 H25 108.8 . .
C26 C25 H25 108.8 . .
C29 C25 H25 108.8 . .
O21 C26 C25 108.1(4) . .
O21 C26 C27 110.0(4) . .
C25 C26 C27 109.6(5) . .
O21 C26 H26A 109.7 . .
C25 C26 H26A 109.7 . .
C27 C26 H26A 109.7 . .
O22 C27 C28 108.9(5) . .
O22 C27 C26 110.3(5) . .
C28 C27 C26 109.5(5) . .
O22 C27 H27 109.4 . .
C28 C27 H27 109.4 . .
C26 C27 H27 109.4 . .
O25 C28 O23 110.5(4) . .
O25 C28 C27 108.0(4) . .
O23 C28 C27 109.0(5) . .
O25 C28 H28 109.8 . .
O23 C28 H28 109.8 . .
C27 C28 H28 109.8 . .
O23 C29 C25 110.7(4) . .
O23 C29 C30 106.3(4) . .
C25 C29 C30 113.7(5) . .
O23 C29 H29A 108.7 . .
C25 C29 H29A 108.7 . .
C30 C29 H29A 108.7 . .
O24 C30 C29 110.9(5) . .
O24 C30 H30A 109.5 . .
C29 C30 H30A 109.5 . .
O24 C30 H30B 109.5 . .
C29 C30 H30B 109.5 . .
H30A C30 H30B 108.0 . .
O25 C31 C32 107.2(4) . .
O25 C31 C35 109.3(5) . .
C32 C31 C35 110.1(5) . .
O25 C31 H31 110.1 . .
C32 C31 H31 110.1 . .
C35 C31 H31 110.1 . .
O26 C32 C33 108.4(5) . .
O26 C32 C31 111.3(5) . .
C33 C32 C31 109.1(5) . .
O26 C32 H32A 109.3 . .
C33 C32 H32A 109.3 . .
C31 C32 H32A 109.3 . .
O27 C33 C32 113.4(5) . .
O27 C33 C34 111.5(5) . .
C32 C33 C34 110.2(5) . .
O27 C33 H33 107.1 . .
C32 C33 H33 107.1 . .
C34 C33 H33 107.1 . .
O28 C34 O30 111.6(5) . .
O28 C34 C33 111.9(5) . .
O30 C34 C33 107.3(4) . .
O28 C34 H34A 108.7 . .
O30 C34 H34A 108.7 . .
C33 C34 H34A 108.7 . .
O28 C35 C36 104.0(4) . .
O28 C35 C31 110.0(4) . .
C36 C35 C31 113.2(5) . .
O28 C35 H35 109.8 . .
C36 C35 H35 109.8 . .
C31 C35 H35 109.8 . .
O29 C36 C35 113.0(5) . .
O29 C36 H36A 109.0 . .
C35 C36 H36A 109.0 . .
O29 C36 H36B 109.0 . .
C35 C36 H36B 109.0 . .
H36A C36 H36B 107.8 . .
O30 C37 C38 106.9(4) . .
O30 C37 C41 109.8(5) . .
C38 C37 C41 112.8(5) . .
O30 C37 H37A 109.1 . .
C38 C37 H37A 109.1 . .
C41 C37 H37A 109.1 . .
O31 C38 C37 107.6(4) . .
O31 C38 C39 110.5(5) . .
C37 C38 C39 109.0(5) . .
O31 C38 H38 109.9 . .
C37 C38 H38 109.9 . .
C39 C38 H38 109.9 . .
O32 C39 C40 112.6(5) . .
O32 C39 C38 111.2(5) . .
C40 C39 C38 110.1(5) . .
O32 C39 H39A 107.6 . .
C40 C39 H39A 107.6 . .
C38 C39 H39A 107.6 . .
O33 C40 O35 111.4(4) . .
O33 C40 C39 110.3(4) . .
O35 C40 C39 107.3(4) . .
O33 C40 H40 109.3 . .
O35 C40 H40 109.3 . .
C39 C40 H40 109.3 . .
O33 C41 C42 105.4(5) . .
O33 C41 C37 110.6(4) . .
C42 C41 C37 112.6(5) . .
O33 C41 H41 109.4 . .
C42 C41 H41 109.4 . .
C37 C41 H41 109.4 . .
O34 C42 C41 112.3(5) . .
O34 C42 H42A 109.1 . .
C41 C42 H42A 109.1 . .
O34 C42 H42B 109.1 . .
C41 C42 H42B 109.1 . .
H42A C42 H42B 107.9 . .
O38 C43 O70 110.7(4) . .
O38 C43 C44 111.0(4) . .
O70 C43 C44 106.6(4) . .
O38 C43 H43 109.5 . .
O70 C43 H43 109.5 . .
C44 C43 H43 109.5 . .
O36 C44 C45 112.4(4) . .
O36 C44 C43 109.6(5) . .
C45 C44 C43 110.0(4) . .
O36 C44 H44A 108.3 . .
C45 C44 H44A 108.3 . .
C43 C44 H44A 108.3 . .
O37 C45 C46 108.6(4) . .
O37 C45 C44 111.6(4) . .
C46 C45 C44 109.7(4) . .
O37 C45 H45 109.0 . .
C46 C45 H45 109.0 . .
C44 C45 H45 109.0 . .
O40 C46 C45 107.6(4) . .
O40 C46 C47 109.2(4) . .
C45 C46 C47 109.5(4) . .
O40 C46 H46A 110.2 . .
C45 C46 H46A 110.2 . .
C47 C46 H46A 110.2 . .
O38 C47 C48 107.1(4) . .
O38 C47 C46 107.7(4) . .
C48 C47 C46 115.3(5) . .
O38 C47 H47A 108.8 . .
C48 C47 H47A 108.8 . .
C46 C47 H47A 108.8 . .
O39 C48 C47 110.9(5) . .
O39 C48 H48A 109.5 . .
C47 C48 H48A 109.5 . .
O39 C48 H48B 109.5 . .
C47 C48 H48B 109.5 . .
H48A C48 H48B 108.0 . .
O40 C49 O43 111.7(4) . .
O40 C49 C50 106.9(4) . .
O43 C49 C50 110.1(4) . .
O40 C49 H49A 109.3 . .
O43 C49 H49A 109.3 . .
C50 C49 H49A 109.3 . .
O41 C50 C49 110.9(4) . .
O41 C50 C51 112.7(4) . .
C49 C50 C51 108.8(4) . .
O41 C50 H50 108.1 . .
C49 C50 H50 108.1 . .
C51 C50 H50 108.1 . .
O42 C51 C52 110.7(4) . .
O42 C51 C50 108.9(4) . .
C52 C51 C50 108.4(4) . .
O42 C51 H51A 109.6 . .
C52 C51 H51A 109.6 . .
C50 C51 H51A 109.6 . .
O45 C52 C51 105.9(4) . .
O45 C52 C53 109.9(4) . .
C51 C52 C53 111.1(4) . .
O45 C52 H52A 110.0 . .
C51 C52 H52A 110.0 . .
C53 C52 H52A 110.0 . .
O43 C53 C54 105.8(4) . .
O43 C53 C52 111.3(4) . .
C54 C53 C52 114.0(5) . .
O43 C53 H53 108.5 . .
C54 C53 H53 108.5 . .
C52 C53 H53 108.5 . .
O44 C54 C53 111.2(4) . .
O44 C54 H54A 109.4 . .
C53 C54 H54A 109.4 . .
O44 C54 H54B 109.4 . .
C53 C54 H54B 109.4 . .
H54A C54 H54B 108.0 . .
O48 C55 O45 109.0(4) . .
O48 C55 C56 110.7(5) . .
O45 C55 C56 108.3(4) . .
O48 C55 H55 109.6 . .
O45 C55 H55 109.6 . .
C56 C55 H55 109.6 . .
O46 C56 C55 108.8(4) . .
O46 C56 C57 112.1(4) . .
C55 C56 C57 110.6(5) . .
O46 C56 H56A 108.4 . .
C55 C56 H56A 108.4 . .
C57 C56 H56A 108.4 . .
O47 C57 C58 110.9(5) . .
O47 C57 C56 110.2(5) . .
C58 C57 C56 109.8(5) . .
O47 C57 H57A 108.7 . .
C58 C57 H57A 108.7 . .
C56 C57 H57A 108.7 . .
O50 C58 C57 110.1(5) . .
O50 C58 C59 111.8(5) . .
C57 C58 C59 109.2(5) . .
O50 C58 H58 108.6 . .
C57 C58 H58 108.6 . .
C59 C58 H58 108.6 . .
O48 C59 C60 105.6(5) . .
O48 C59 C58 109.4(5) . .
C60 C59 C58 113.1(5) . .
O48 C59 H59A 109.6 . .
C60 C59 H59A 109.6 . .
C58 C59 H59A 109.6 . .
O49 C60 C59 111.3(5) . .
O49 C60 H60A 109.4 . .
C59 C60 H60A 109.4 . .
O49 C60 H60B 109.4 . .
C59 C60 H60B 109.4 . .
H60A C60 H60B 108.0 . .
O53 C61 O50 111.1(5) . .
O53 C61 C62 112.1(5) . .
O50 C61 C62 106.8(4) . .
O53 C61 H61A 108.9 . .
O50 C61 H61A 108.9 . .
C62 C61 H61A 108.9 . .
O51 C62 C63 111.6(5) . .
O51 C62 C61 110.3(5) . .
C63 C62 C61 109.4(5) . .
O51 C62 H62A 108.5 . .
C63 C62 H62A 108.5 . .
C61 C62 H62A 108.5 . .
O52 C63 C64 110.9(4) . .
O52 C63 C62 110.2(5) . .
C64 C63 C62 110.3(5) . .
O52 C63 H63 108.5 . .
C64 C63 H63 108.5 . .
C62 C63 H63 108.5 . .
O55 C64 C63 107.9(5) . .
O55 C64 C65 109.0(4) . .
C63 C64 C65 110.4(5) . .
O55 C64 H64A 109.8 . .
C63 C64 H64A 109.8 . .
C65 C64 H64A 109.8 . .
O53 C65 C64 112.1(5) . .
O53 C65 C66 104.1(5) . .
C64 C65 C66 112.9(5) . .
O53 C65 H65 109.2 . .
C64 C65 H65 109.2 . .
C66 C65 H65 109.2 . .
O54 C66 C65 111.4(5) . .
O54 C66 H66A 109.3 . .
C65 C66 H66A 109.3 . .
O54 C66 H66B 109.3 . .
C65 C66 H66B 109.3 . .
H66A C66 H66B 108.0 . .
O58 C67 O55 110.9(4) . .
O58 C67 C68 111.0(5) . .
O55 C67 C68 107.5(4) . .
O58 C67 H67A 109.1 . .
O55 C67 H67A 109.1 . .
C68 C67 H67A 109.1 . .
O56 C68 C69 109.8(4) . .
O56 C68 C67 110.0(5) . .
C69 C68 C67 109.3(4) . .
O56 C68 H68 109.2 . .
C69 C68 H68 109.2 . .
C67 C68 H68 109.2 . .
O57 C69 C68 110.9(4) . .
O57 C69 C70 108.2(4) . .
C68 C69 C70 110.5(4) . .
O57 C69 H69A 109.1 . .
C68 C69 H69A 109.1 . .
C70 C69 H69A 109.1 . .
O60 C70 C69 107.0(4) . .
O60 C70 C71 109.1(4) . .
C69 C70 C71 111.3(5) . .
O60 C70 H70 109.8 . .
C69 C70 H70 109.8 . .
C71 C70 H70 109.8 . .
O58 C71 C72 109.3(5) . .
O58 C71 C70 109.5(4) . .
C72 C71 C70 112.5(5) . .
O58 C71 H71A 108.5 . .
C72 C71 H71A 108.5 . .
C70 C71 H71A 108.5 . .
O59 C72 C71 111.7(5) . .
O59 C72 H72A 109.3 . .
C71 C72 H72A 109.3 . .
O59 C72 H72B 109.3 . .
C71 C72 H72B 109.3 . .
H72A C72 H72B 107.9 . .
O63 C73 O60 111.0(4) . .
O63 C73 C74 110.6(4) . .
O60 C73 C74 108.1(4) . .
O63 C73 H73 109.0 . .
O60 C73 H73 109.0 . .
C74 C73 H73 109.0 . .
O61 C74 C75 112.4(4) . .
O61 C74 C73 111.1(4) . .
C75 C74 C73 109.1(4) . .
O61 C74 H74 108.0 . .
C75 C74 H74 108.0 . .
C73 C74 H74 108.0 . .
O62 C75 C76 108.6(4) . .
O62 C75 C74 110.2(4) . .
C76 C75 C74 109.4(5) . .
O62 C75 H75 109.5 . .
C76 C75 H75 109.5 . .
C74 C75 H75 109.5 . .
O65 C76 C75 108.9(4) . .
O65 C76 C77 109.0(5) . .
C75 C76 C77 109.5(4) . .
O65 C76 H76 109.8 . .
C75 C76 H76 109.8 . .
C77 C76 H76 109.8 . .
O63 C77 C78 105.7(5) . .
O63 C77 C76 109.6(4) . .
C78 C77 C76 113.5(5) . .
O63 C77 H77 109.3 . .
C78 C77 H77 109.3 . .
C76 C77 H77 109.3 . .
O64 C78 C77 111.5(5) . .
O64 C78 H78A 109.3 . .
C77 C78 H78A 109.3 . .
O64 C78 H78B 109.3 . .
C77 C78 H78B 109.3 . .
H78A C78 H78B 108.0 . .
O65 C79 O68 111.1(4) . .
O65 C79 C80 109.3(4) . .
O68 C79 C80 110.9(5) . .
O65 C79 H79 108.5 . .
O68 C79 H79 108.5 . .
C80 C79 H79 108.5 . .
O66 C80 C79 111.3(5) . .
O66 C80 C81 111.8(5) . .
C79 C80 C81 109.1(4) . .
O66 C80 H80 108.2 . .
C79 C80 H80 108.2 . .
C81 C80 H80 108.2 . .
O67 C81 C80 109.3(4) . .
O67 C81 C82 111.6(4) . .
C80 C81 C82 108.0(4) . .
O67 C81 H81 109.3 . .
C80 C81 H81 109.3 . .
C82 C81 H81 109.3 . .
O70 C82 C83 111.7(4) . .
O70 C82 C81 105.5(4) . .
C83 C82 C81 110.1(4) . .
O70 C82 H82 109.8 . .
C83 C82 H82 109.8 . .
C81 C82 H82 109.8 . .
O68 C83 C84 105.9(4) . .
O68 C83 C82 110.8(5) . .
C84 C83 C82 114.8(5) . .
O68 C83 H83 108.4 . .
C84 C83 H83 108.4 . .
C82 C83 H83 108.4 . .
O69 C84 C83 111.5(5) . .
O69 C84 H84A 109.3 . .
C83 C84 H84A 109.3 . .
O69 C84 H84B 109.3 . .
C83 C84 H84B 109.3 . .
H84A C84 H84B 108.0 . .

loop_
_geom_bond_atom_site_label_1
_geom_bond_atom_site_label_2
_geom_bond_distance
_geom_bond_site_symmetry_2
Au1 Cl3 2.264(3) .
Au1 Cl2 2.265(3) .
Au1 Cl1 2.285(3) .
Au1 Cl4 2.294(3) .
K1 O86 2.750(5) .
K1 O66 2.779(5) .
K1 O41 2.815(4) 2_645
K1 O31 2.815(4) 2_645
K1 O21 2.935(4) .
K1 O27 2.986(4) 2_645
K1 O71 2.997(5) .
K1 O17 3.078(4) .
O1 C2 1.437(7) .
O1 H1 0.8400 .
O2 C3 1.401(7) .
O2 H2 0.8400 .
O3 C4 1.387(7) .
O3 C5 1.435(7) .
O4 C6 1.402(8) .
O4 H4 0.8400 .
O5 C4 1.404(7) .
O5 C7 1.429(7) .
O6 C8 1.438(7) .
O6 H6 0.8400 .
O7 C9 1.417(7) .
O7 H7 0.8400 .
O8 C10 1.425(7) .
O8 C11 1.428(7) .
O9 C12 1.448(7) .
O9 H9 0.8400 .
O10 C10 1.423(7) .
O10 C13 1.424(7) .
O11 C14 1.422(7) .
O11 H11 0.8400 .
O12 C15 1.418(7) .
O12 H12 0.8400 .
O13 C16 1.424(7) .
O13 C17 1.445(7) .
O14 C18 1.415(7) .
O14 H14 0.8400 .
O15 C16 1.413(7) .
O15 C19 1.445(6) .
O16 C20 1.434(7) .
O16 H16 0.8400 .
O17 C21 1.421(7) .
O18 C22 1.419(7) .
O18 C23 1.456(7) .
O19 C24 1.418(7) .
O19 H19 0.8400 .
O20 C22 1.406(7) .
O20 C25 1.433(7) .
O21 C26 1.427(7) .
O22 C27 1.435(7) .
O22 H22 0.8400 .
O23 C28 1.425(7) .
O23 C29 1.443(7) .
O24 C30 1.442(8) .
O24 H24 0.8400 .
O25 C28 1.417(7) .
O25 C31 1.419(7) .
O26 C32 1.422(7) .
O26 H26 0.8400 .
O27 C33 1.403(7) .
O27 K1 2.986(4) 2_655
O28 C34 1.402(7) .
O28 C35 1.437(7) .
O29 C36 1.411(8) .
O29 H29 0.8400 .
O30 C34 1.412(7) .
O30 C37 1.432(7) .
O31 C38 1.421(7) .
O31 K1 2.815(4) 2_655
O32 C39 1.436(7) .
O32 H32 0.8400 .
O33 C40 1.414(7) .
O33 C41 1.457(7) .
O34 C42 1.433(7) .
O34 H34 0.8400 .
O35 C1 1.420(7) .
O35 C40 1.432(7) .
O36 C44 1.411(7) .
O36 H36 0.8400 .
O37 C45 1.434(7) .
O37 H37 0.8400 .
O38 C43 1.402(7) .
O38 C47 1.439(7) .
O39 C48 1.425(7) .
O39 H39 0.8400 .
O40 C49 1.394(7) .
O40 C46 1.432(7) .
O41 C50 1.427(6) .
O41 K1 2.814(4) 2_655
O42 C51 1.409(6) .
O42 H42 0.8400 .
O43 C49 1.431(6) .
O43 C53 1.436(7) .
O44 C54 1.453(7) .
O44 H44 0.8400 .
O45 C52 1.417(7) .
O45 C55 1.434(6) .
O46 C56 1.425(7) .
O46 H46 0.8400 .
O47 C57 1.432(7) .
O47 H47 0.8400 .
O48 C55 1.426(7) .
O48 C59 1.438(7) .
O49 C60 1.410(8) .
O49 H49 0.8400 .
O50 C58 1.390(7) .
O50 C61 1.440(7) .
O51 C62 1.420(7) .
O51 H51 0.8400 .
O52 C63 1.423(6) .
O52 H52 0.8400 .
O53 C61 1.419(7) .
O53 C65 1.427(7) .
O54 C66 1.421(9) .
O54 H54 0.8400 .
O55 C64 1.423(7) .
O55 C67 1.423(7) .
O56 C68 1.422(7) .
O56 H56 0.8400 .
O57 C69 1.421(7) .
O57 H57 0.8400 .
O58 C67 1.410(7) .
O58 C71 1.433(7) .
O59 C72 1.415(8) .
O59 H59 0.8400 .
O60 C73 1.414(6) .
O60 C70 1.424(7) .
O61 C74 1.435(6) .
O61 H61 0.8400 .
O62 C75 1.445(7) .
O62 H62 0.8400 .
O63 C73 1.411(6) .
O63 C77 1.437(7) .
O64 C78 1.442(8) .
O64 H64 0.8400 .
O65 C79 1.415(7) .
O65 C76 1.417(7) .
O66 C80 1.407(7) .
O67 C81 1.400(7) .
O67 H67 0.8400 .
O68 C79 1.421(7) .
O68 C83 1.431(7) .
O69 C84 1.441(8) .
O69 H69 0.8400 .
O70 C43 1.419(7) .
O70 C82 1.429(7) .
C1 C2 1.527(8) .
C1 C5 1.532(8) .
C1 H1A 1.0000 .
C2 C3 1.515(8) .
C2 H2A 1.0000 .
C3 C4 1.552(8) .
C3 H3 1.0000 .
C4 H4A 1.0000 .
C5 C6 1.505(8) .
C5 H5 1.0000 .
C6 H6A 0.9900 .
C6 H6B 0.9900 .
C7 C8 1.496(8) .
C7 C11 1.538(7) .
C7 H7A 1.0000 .
C8 C9 1.514(8) .
C8 H8 1.0000 .
C9 C10 1.521(8) .
C9 H9A 1.0000 .
C10 H10 1.0000 .
C11 C12 1.492(8) .
C11 H11A 1.0000 .
C12 H12A 0.9900 .
C12 H12B 0.9900 .
C13 C14 1.531(7) .
C13 C17 1.537(8) .
C13 H13 1.0000 .
C14 C15 1.517(8) .
C14 H14A 1.0000 .
C15 C16 1.528(9) .
C15 H15 1.0000 .
C16 H16A 1.0000 .
C17 C18 1.486(8) .
C17 H17 1.0000 .
C18 H18A 0.9900 .
C18 H18B 0.9900 .
C19 C23 1.523(8) .
C19 C20 1.534(8) .
C19 H19A 1.0000 .
C20 C21 1.513(8) .
C20 H20 1.0000 .
C21 C22 1.510(8) .
C21 H21 1.0000 .
C22 H22A 1.0000 .
C23 C24 1.524(8) .
C23 H23 1.0000 .
C24 H24A 0.9900 .
C24 H24B 0.9900 .
C25 C26 1.502(7) .
C25 C29 1.521(8) .
C25 H25 1.0000 .
C26 C27 1.533(8) .
C26 H26A 1.0000 .
C27 C28 1.510(9) .
C27 H27 1.0000 .
C28 H28 1.0000 .
C29 C30 1.529(8) .
C29 H29A 1.0000 .
C30 H30A 0.9900 .
C30 H30B 0.9900 .
C31 C32 1.520(8) .
C31 C35 1.538(8) .
C31 H31 1.0000 .
C32 C33 1.513(8) .
C32 H32A 1.0000 .
C33 C34 1.533(8) .
C33 H33 1.0000 .
C34 H34A 1.0000 .
C35 C36 1.505(8) .
C35 H35 1.0000 .
C36 H36A 0.9900 .
C36 H36B 0.9900 .
C37 C38 1.510(8) .
C37 C41 1.523(8) .
C37 H37A 1.0000 .
C38 C39 1.535(8) .
C38 H38 1.0000 .
C39 C40 1.499(8) .
C39 H39A 1.0000 .
C40 H40 1.0000 .
C41 C42 1.501(8) .
C41 H41 1.0000 .
C42 H42A 0.9900 .
C42 H42B 0.9900 .
C43 C44 1.528(8) .
C43 H43 1.0000 .
C44 C45 1.513(8) .
C44 H44A 1.0000 .
C45 C46 1.507(7) .
C45 H45 1.0000 .
C46 C47 1.542(8) .
C46 H46A 1.0000 .
C47 C48 1.503(8) .
C47 H47A 1.0000 .
C48 H48A 0.9900 .
C48 H48B 0.9900 .
C49 C50 1.525(7) .
C49 H49A 1.0000 .
C50 C51 1.534(8) .
C50 H50 1.0000 .
C51 C52 1.504(7) .
C51 H51A 1.0000 .
C52 C53 1.530(7) .
C52 H52A 1.0000 .
C53 C54 1.515(7) .
C53 H53 1.0000 .
C54 H54A 0.9900 .
C54 H54B 0.9900 .
C55 C56 1.513(8) .
C55 H55 1.0000 .
C56 C57 1.515(8) .
C56 H56A 1.0000 .
C57 C58 1.505(8) .
C57 H57A 1.0000 .
C58 C59 1.537(8) .
C58 H58 1.0000 .
C59 C60 1.521(8) .
C59 H59A 1.0000 .
C60 H60A 0.9900 .
C60 H60B 0.9900 .
C61 C62 1.518(8) .
C61 H61A 1.0000 .
C62 C63 1.513(8) .
C62 H62A 1.0000 .
C63 C64 1.506(8) .
C63 H63 1.0000 .
C64 C65 1.522(8) .
C64 H64A 1.0000 .
C65 C66 1.540(8) .
C65 H65 1.0000 .
C66 H66A 0.9900 .
C66 H66B 0.9900 .
C67 C68 1.527(8) .
C67 H67A 1.0000 .
C68 C69 1.500(8) .
C68 H68 1.0000 .
C69 C70 1.519(8) .
C69 H69A 1.0000 .
C70 C71 1.548(8) .
C70 H70 1.0000 .
C71 C72 1.487(8) .
C71 H71A 1.0000 .
C72 H72A 0.9900 .
C72 H72B 0.9900 .
C73 C74 1.518(8) .
C73 H73 1.0000 .
C74 C75 1.509(8) .
C74 H74 1.0000 .
C75 C76 1.498(8) .
C75 H75 1.0000 .
C76 C77 1.539(8) .
C76 H76 1.0000 .
C77 C78 1.511(8) .
C77 H77 1.0000 .
C78 H78A 0.9900 .
C78 H78B 0.9900 .
C79 C80 1.509(9) .
C79 H79 1.0000 .
C80 C81 1.527(8) .
C80 H80 1.0000 .
C81 C82 1.530(7) .
C81 H81 1.0000 .
C82 C83 1.505(8) .
C82 H82 1.0000 .
C83 C84 1.504(8) .
C83 H83 1.0000 .
C84 H84A 0.9900 .
C84 H84B 0.9900 .

loop_
_geom_torsion_atom_site_label_1
_geom_torsion_atom_site_label_2
_geom_torsion_atom_site_label_3
_geom_torsion_atom_site_label_4
_geom_torsion
_geom_torsion_site_symmetry_1
_geom_torsion_site_symmetry_2
_geom_torsion_site_symmetry_3
_geom_torsion_site_symmetry_4
O86 K1 O17 C21 56.0(5) . . . .
O66 K1 O17 C21 -176.4(6) . . . .
O41 K1 O17 C21 -14.9(6) 2_645 . . .
O31 K1 O17 C21 -98.8(5) 2_645 . . .
O21 K1 O17 C21 -100.5(5) . . . .
O27 K1 O17 C21 55.4(7) 2_645 . . .
O71 K1 O17 C21 125.5(5) . . . .
O86 K1 O21 C26 71.2(6) . . . .
O66 K1 O21 C26 168.4(6) . . . .
O41 K1 O21 C26 -18.1(6) 2_645 . . .
O31 K1 O21 C26 -82.5(6) 2_645 . . .
O27 K1 O21 C26 -69.2(6) 2_645 . . .
O71 K1 O21 C26 170.4(5) . . . .
O17 K1 O21 C26 96.5(6) . . . .
O86 K1 O66 C80 -143.6(4) . . . .
O41 K1 O66 C80 78.4(6) 2_645 . . .
O31 K1 O66 C80 24.1(4) 2_645 . . .
O21 K1 O66 C80 101.5(4) . . . .
O27 K1 O66 C80 -36.6(4) 2_645 . . .
O71 K1 O66 C80 -76.9(4) . . . .
O17 K1 O66 C80 165.6(4) . . . .
C40 O35 C1 C2 123.0(5) . . . .
C40 O35 C1 C5 -119.5(5) . . . .
O35 C1 C2 O1 -61.5(5) . . . .
C5 C1 C2 O1 178.9(4) . . . .
O35 C1 C2 C3 177.4(4) . . . .
C5 C1 C2 C3 57.8(6) . . . .
O1 C2 C3 O2 61.6(6) . . . .
C1 C2 C3 O2 -177.6(4) . . . .
O1 C2 C3 C4 -172.8(4) . . . .
C1 C2 C3 C4 -51.9(6) . . . .
C5 O3 C4 O5 62.1(6) . . . .
C5 O3 C4 C3 -58.6(6) . . . .
C7 O5 C4 O3 111.4(5) . . . .
C7 O5 C4 C3 -125.2(5) . . . .
O2 C3 C4 O3 176.3(4) . . . .
C2 C3 C4 O3 51.4(6) . . . .
O2 C3 C4 O5 53.1(6) . . . .
C2 C3 C4 O5 -71.8(5) . . . .
C4 O3 C5 C6 -168.4(5) . . . .
C4 O3 C5 C1 64.3(6) . . . .
O35 C1 C5 O3 179.8(4) . . . .
C2 C1 C5 O3 -62.0(5) . . . .
O35 C1 C5 C6 57.7(6) . . . .
C2 C1 C5 C6 176.0(5) . . . .
O3 C5 C6 O4 -50.1(6) . . . .
C1 C5 C6 O4 72.3(6) . . . .
C4 O5 C7 C8 137.8(5) . . . .
C4 O5 C7 C11 -101.2(5) . . . .
O5 C7 C8 O6 -66.1(5) . . . .
C11 C7 C8 O6 173.8(4) . . . .
O5 C7 C8 C9 173.6(4) . . . .
C11 C7 C8 C9 53.5(6) . . . .
O6 C8 C9 O7 61.7(6) . . . .
C7 C8 C9 O7 179.7(4) . . . .
O6 C8 C9 C10 -176.4(4) . . . .
C7 C8 C9 C10 -58.3(6) . . . .
C13 O10 C10 O8 104.0(5) . . . .
C13 O10 C10 C9 -135.7(5) . . . .
C11 O8 C10 O10 57.2(6) . . . .
C11 O8 C10 C9 -60.8(6) . . . .
O7 C9 C10 O10 63.6(6) . . . .
C8 C9 C10 O10 -59.5(5) . . . .
O7 C9 C10 O8 -175.7(4) . . . .
C8 C9 C10 O8 61.3(6) . . . .
C10 O8 C11 C12 178.4(4) . . . .
C10 O8 C11 C7 54.2(6) . . . .
O5 C7 C11 O8 -168.4(4) . . . .
C8 C7 C11 O8 -50.2(6) . . . .
O5 C7 C11 C12 71.7(6) . . . .
C8 C7 C11 C12 -170.1(5) . . . .
O8 C11 C12 O9 -62.1(6) . . . .
C7 C11 C12 O9 60.8(6) . . . .
C10 O10 C13 C14 125.1(5) . . . .
C10 O10 C13 C17 -114.2(5) . . . .
O10 C13 C14 O11 -61.1(6) . . . .
C17 C13 C14 O11 178.2(4) . . . .
O10 C13 C14 C15 175.7(5) . . . .
C17 C13 C14 C15 55.1(6) . . . .
O11 C14 C15 O12 61.8(6) . . . .
C13 C14 C15 O12 -176.7(5) . . . .
O11 C14 C15 C16 -177.4(4) . . . .
C13 C14 C15 C16 -55.8(6) . . . .
C19 O15 C16 O13 111.3(5) . . . .
C19 O15 C16 C15 -128.6(5) . . . .
C17 O13 C16 O15 59.1(6) . . . .
C17 O13 C16 C15 -60.5(6) . . . .
O12 C15 C16 O15 59.6(6) . . . .
C14 C15 C16 O15 -63.3(6) . . . .
O12 C15 C16 O13 -179.4(4) . . . .
C14 C15 C16 O13 57.7(6) . . . .
C16 O13 C17 C18 -176.9(4) . . . .
C16 O13 C17 C13 59.9(6) . . . .
O10 C13 C17 O13 -175.2(4) . . . .
C14 C13 C17 O13 -55.9(6) . . . .
O10 C13 C17 C18 65.9(6) . . . .
C14 C13 C17 C18 -174.8(5) . . . .
O13 C17 C18 O14 -70.0(6) . . . .
C13 C17 C18 O14 50.4(6) . . . .
C16 O15 C19 C23 -113.1(5) . . . .
C16 O15 C19 C20 129.7(5) . . . .
O15 C19 C20 O16 -61.3(5) . . . .
C23 C19 C20 O16 179.7(4) . . . .
O15 C19 C20 C21 178.1(4) . . . .
C23 C19 C20 C21 59.1(6) . . . .
K1 O17 C21 C22 53.0(7) . . . .
K1 O17 C21 C20 178.0(3) . . . .
O16 C20 C21 O17 59.6(6) . . . .
C19 C20 C21 O17 -178.4(4) . . . .
O16 C20 C21 C22 -176.0(4) . . . .
C19 C20 C21 C22 -54.0(6) . . . .
C25 O20 C22 O18 110.8(5) . . . .
C25 O20 C22 C21 -127.0(5) . . . .
C23 O18 C22 O20 61.8(6) . . . .
C23 O18 C22 C21 -58.2(6) . . . .
O17 C21 C22 O20 56.5(5) . . . .
C20 C21 C22 O20 -69.0(5) . . . .
O17 C21 C22 O18 178.7(4) . . . .
C20 C21 C22 O18 53.1(6) . . . .
C22 O18 C23 C19 63.1(6) . . . .
C22 O18 C23 C24 -169.4(5) . . . .
O15 C19 C23 O18 -178.4(4) . . . .
C20 C19 C23 O18 -62.5(5) . . . .
O15 C19 C23 C24 61.8(6) . . . .
C20 C19 C23 C24 177.7(5) . . . .
O18 C23 C24 O19 -53.1(6) . . . .
C19 C23 C24 O19 67.6(7) . . . .
C22 O20 C25 C26 131.6(5) . . . .
C22 O20 C25 C29 -105.2(5) . . . .
K1 O21 C26 C25 -43.0(8) . . . .
K1 O21 C26 C27 76.6(7) . . . .
O20 C25 C26 O21 -67.9(5) . . . .
C29 C25 C26 O21 170.5(4) . . . .
O20 C25 C26 C27 172.2(4) . . . .
C29 C25 C26 C27 50.6(6) . . . .
O21 C26 C27 O22 66.0(6) . . . .
C25 C26 C27 O22 -175.3(5) . . . .
O21 C26 C27 C28 -174.2(4) . . . .
C25 C26 C27 C28 -55.5(6) . . . .
C31 O25 C28 O23 112.1(5) . . . .
C31 O25 C28 C27 -128.8(5) . . . .
C29 O23 C28 O25 55.9(6) . . . .
C29 O23 C28 C27 -62.6(6) . . . .
O22 C27 C28 O25 61.4(6) . . . .
C26 C27 C28 O25 -59.2(6) . . . .
O22 C27 C28 O23 -178.5(4) . . . .
C26 C27 C28 O23 60.9(6) . . . .
C28 O23 C29 C25 56.6(6) . . . .
C28 O23 C29 C30 -179.4(5) . . . .
O20 C25 C29 O23 -169.9(4) . . . .
C26 C25 C29 O23 -50.3(6) . . . .
O20 C25 C29 C30 70.5(6) . . . .
C26 C25 C29 C30 -169.8(5) . . . .
O23 C29 C30 O24 -67.7(6) . . . .
C25 C29 C30 O24 54.3(6) . . . .
C28 O25 C31 C32 125.0(5) . . . .
C28 O25 C31 C35 -115.7(5) . . . .
O25 C31 C32 O26 -65.5(6) . . . .
C35 C31 C32 O26 175.7(5) . . . .
O25 C31 C32 C33 174.9(4) . . . .
C35 C31 C32 C33 56.1(6) . . . .
K1 O27 C33 C32 172.5(3) 2_655 . . .
K1 O27 C33 C34 47.4(6) 2_655 . . .
O26 C32 C33 O27 58.2(6) . . . .
C31 C32 C33 O27 179.5(5) . . . .
O26 C32 C33 C34 -176.0(5) . . . .
C31 C32 C33 C34 -54.6(6) . . . .
C35 O28 C34 O30 62.5(6) . . . .
C35 O28 C34 C33 -57.7(6) . . . .
C37 O30 C34 O28 109.6(5) . . . .
C37 O30 C34 C33 -127.5(5) . . . .
O27 C33 C34 O28 -177.8(4) . . . .
C32 C33 C34 O28 55.3(6) . . . .
O27 C33 C34 O30 59.5(6) . . . .
C32 C33 C34 O30 -67.4(6) . . . .
C34 O28 C35 C36 179.7(5) . . . .
C34 O28 C35 C31 58.2(6) . . . .
O25 C31 C35 O28 -174.3(4) . . . .
C32 C31 C35 O28 -56.8(6) . . . .
O25 C31 C35 C36 69.9(6) . . . .
C32 C31 C35 C36 -172.7(5) . . . .
O28 C35 C36 O29 -61.1(6) . . . .
C31 C35 C36 O29 58.3(7) . . . .
C34 O30 C37 C38 128.2(5) . . . .
C34 O30 C37 C41 -109.2(5) . . . .
K1 O31 C38 C37 -41.1(8) 2_655 . . .
K1 O31 C38 C39 77.8(6) 2_655 . . .
O30 C37 C38 O31 -67.8(6) . . . .
C41 C37 C38 O31 171.4(5) . . . .
O30 C37 C38 C39 172.3(4) . . . .
C41 C37 C38 C39 51.6(6) . . . .
O31 C38 C39 O32 61.1(6) . . . .
C37 C38 C39 O32 179.1(4) . . . .
O31 C38 C39 C40 -173.4(4) . . . .
C37 C38 C39 C40 -55.4(6) . . . .
C41 O33 C40 O35 58.6(6) . . . .
C41 O33 C40 C39 -60.4(6) . . . .
C1 O35 C40 O33 109.0(5) . . . .
C1 O35 C40 C39 -130.1(5) . . . .
O32 C39 C40 O33 -175.5(4) . . . .
C38 C39 C40 O33 59.8(6) . . . .
O32 C39 C40 O35 62.9(6) . . . .
C38 C39 C40 O35 -61.7(6) . . . .
C40 O33 C41 C42 177.0(4) . . . .
C40 O33 C41 C37 55.1(6) . . . .
O30 C37 C41 O33 -169.7(4) . . . .
C38 C37 C41 O33 -50.6(6) . . . .
O30 C37 C41 C42 72.7(6) . . . .
C38 C37 C41 C42 -168.2(5) . . . .
O33 C41 C42 O34 -66.1(6) . . . .
C37 C41 C42 O34 54.5(7) . . . .
C47 O38 C43 O70 57.1(6) . . . .
C47 O38 C43 C44 -61.2(6) . . . .
C82 O70 C43 O38 110.9(5) . . . .
C82 O70 C43 C44 -128.2(5) . . . .
O38 C43 C44 O36 179.1(4) . . . .
O70 C43 C44 O36 58.4(5) . . . .
O38 C43 C44 C45 55.0(6) . . . .
O70 C43 C44 C45 -65.7(5) . . . .
O36 C44 C45 O37 63.5(6) . . . .
C43 C44 C45 O37 -174.1(4) . . . .
O36 C44 C45 C46 -176.1(4) . . . .
C43 C44 C45 C46 -53.7(6) . . . .
C49 O40 C46 C45 127.0(5) . . . .
C49 O40 C46 C47 -114.2(5) . . . .
O37 C45 C46 O40 -62.3(5) . . . .
C44 C45 C46 O40 175.5(4) . . . .
O37 C45 C46 C47 179.1(4) . . . .
C44 C45 C46 C47 56.9(6) . . . .
C43 O38 C47 C48 -172.5(4) . . . .
C43 O38 C47 C46 62.8(5) . . . .
O40 C46 C47 O38 -177.3(4) . . . .
C45 C46 C47 O38 -59.8(5) . . . .
O40 C46 C47 C48 63.1(6) . . . .
C45 C46 C47 C48 -179.3(5) . . . .
O38 C47 C48 O39 -63.2(6) . . . .
C46 C47 C48 O39 56.6(6) . . . .
C46 O40 C49 O43 103.7(5) . . . .
C46 O40 C49 C50 -135.8(4) . . . .
C53 O43 C49 O40 58.9(6) . . . .
C53 O43 C49 C50 -59.7(5) . . . .
K1 O41 C50 C49 142.5(3) 2_655 . . .
K1 O41 C50 C51 -95.3(5) 2_655 . . .
O40 C49 C50 O41 63.1(6) . . . .
O43 C49 C50 O41 -175.4(4) . . . .
O40 C49 C50 C51 -61.4(5) . . . .
O43 C49 C50 C51 60.1(5) . . . .
O41 C50 C51 O42 57.8(6) . . . .
C49 C50 C51 O42 -178.8(4) . . . .
O41 C50 C51 C52 178.2(4) . . . .
C49 C50 C51 C52 -58.4(5) . . . .
C55 O45 C52 C51 131.8(4) . . . .
C55 O45 C52 C53 -108.2(5) . . . .
O42 C51 C52 O45 -65.9(5) . . . .
C50 C51 C52 O45 174.8(4) . . . .
O42 C51 C52 C53 174.9(4) . . . .
C50 C51 C52 C53 55.5(6) . . . .
C49 O43 C53 C54 -179.5(4) . . . .
C49 O43 C53 C52 56.1(6) . . . .
O45 C52 C53 O43 -170.9(4) . . . .
C51 C52 C53 O43 -54.1(6) . . . .
O45 C52 C53 C54 69.4(6) . . . .
C51 C52 C53 C54 -173.7(5) . . . .
O43 C53 C54 O44 -61.8(5) . . . .
C52 C53 C54 O44 60.9(6) . . . .
C59 O48 C55 O45 61.3(6) . . . .
C59 O48 C55 C56 -57.8(6) . . . .
C52 O45 C55 O48 112.0(5) . . . .
C52 O45 C55 C56 -127.5(5) . . . .
O48 C55 C56 O46 178.1(4) . . . .
O45 C55 C56 O46 58.6(6) . . . .
O48 C55 C56 C57 54.6(6) . . . .
O45 C55 C56 C57 -64.9(6) . . . .
O46 C56 C57 O47 60.5(6) . . . .
C55 C56 C57 O47 -177.9(4) . . . .
O46 C56 C57 C58 -177.2(4) . . . .
C55 C56 C57 C58 -55.6(6) . . . .
C61 O50 C58 C57 127.0(5) . . . .
C61 O50 C58 C59 -111.4(5) . . . .
O47 C57 C58 O50 -58.0(6) . . . .
C56 C57 C58 O50 -180.0(4) . . . .
O47 C57 C58 C59 178.9(5) . . . .
C56 C57 C58 C59 56.9(6) . . . .
C55 O48 C59 C60 -178.8(4) . . . .
C55 O48 C59 C58 59.2(6) . . . .
O50 C58 C59 O48 -179.8(4) . . . .
C57 C58 C59 O48 -57.7(6) . . . .
O50 C58 C59 C60 62.8(7) . . . .
C57 C58 C59 C60 -175.1(5) . . . .
O48 C59 C60 O49 -63.9(6) . . . .
C58 C59 C60 O49 55.7(7) . . . .
C65 O53 C61 O50 63.1(6) . . . .
C65 O53 C61 C62 -56.2(6) . . . .
C58 O50 C61 O53 106.6(5) . . . .
C58 O50 C61 C62 -131.0(5) . . . .
O53 C61 C62 O51 179.0(5) . . . .
O50 C61 C62 O51 57.2(6) . . . .
O53 C61 C62 C63 55.9(6) . . . .
O50 C61 C62 C63 -66.0(6) . . . .
O51 C62 C63 O52 59.4(6) . . . .
C61 C62 C63 O52 -178.2(4) . . . .
O51 C62 C63 C64 -177.8(4) . . . .
C61 C62 C63 C64 -55.4(6) . . . .
C67 O55 C64 C63 125.4(5) . . . .
C67 O55 C64 C65 -114.7(5) . . . .
O52 C63 C64 O55 -64.2(6) . . . .
C62 C63 C64 O55 173.4(4) . . . .
O52 C63 C64 C65 176.7(5) . . . .
C62 C63 C64 C65 54.4(6) . . . .
C61 O53 C65 C64 54.6(6) . . . .
C61 O53 C65 C66 177.0(5) . . . .
O55 C64 C65 O53 -171.6(4) . . . .
C63 C64 C65 O53 -53.2(6) . . . .
O55 C64 C65 C66 71.2(6) . . . .
C63 C64 C65 C66 -170.4(5) . . . .
O53 C65 C66 O54 -53.5(6) . . . .
C64 C65 C66 O54 68.3(7) . . . .
C71 O58 C67 O55 58.3(6) . . . .
C71 O58 C67 C68 -61.1(6) . . . .
C64 O55 C67 O58 114.3(5) . . . .
C64 O55 C67 C68 -124.2(5) . . . .
O58 C67 C68 O56 178.6(4) . . . .
O55 C67 C68 O56 57.1(6) . . . .
O58 C67 C68 C69 57.9(6) . . . .
O55 C67 C68 C69 -63.5(6) . . . .
O56 C68 C69 O57 64.8(6) . . . .
C67 C68 C69 O57 -174.3(4) . . . .
O56 C68 C69 C70 -175.2(4) . . . .
C67 C68 C69 C70 -54.4(6) . . . .
C73 O60 C70 C69 127.5(5) . . . .
C73 O60 C70 C71 -111.9(5) . . . .
O57 C69 C70 O60 -66.4(5) . . . .
C68 C69 C70 O60 172.1(4) . . . .
O57 C69 C70 C71 174.5(4) . . . .
C68 C69 C70 C71 53.0(6) . . . .
C67 O58 C71 C72 -178.7(5) . . . .
C67 O58 C71 C70 57.6(6) . . . .
O60 C70 C71 O58 -170.5(4) . . . .
C69 C70 C71 O58 -52.6(6) . . . .
O60 C70 C71 C72 67.8(6) . . . .
C69 C70 C71 C72 -174.4(5) . . . .
O58 C71 C72 O59 -69.3(6) . . . .
C70 C71 C72 O59 52.6(7) . . . .
C77 O63 C73 O60 60.9(6) . . . .
C77 O63 C73 C74 -59.1(6) . . . .
C70 O60 C73 O63 109.4(5) . . . .
C70 O60 C73 C74 -129.1(5) . . . .
O63 C73 C74 O61 -178.0(4) . . . .
O60 C73 C74 O61 60.3(6) . . . .
O63 C73 C74 C75 57.6(6) . . . .
O60 C73 C74 C75 -64.2(5) . . . .
O61 C74 C75 O62 59.1(6) . . . .
C73 C74 C75 O62 -177.2(4) . . . .
O61 C74 C75 C76 178.5(4) . . . .
C73 C74 C75 C76 -57.8(6) . . . .
C79 O65 C76 C75 128.6(5) . . . .
C79 O65 C76 C77 -112.0(5) . . . .
O62 C75 C76 O65 -63.1(6) . . . .
C74 C75 C76 O65 176.5(4) . . . .
O62 C75 C76 C77 177.9(4) . . . .
C74 C75 C76 C77 57.5(6) . . . .
C73 O63 C77 C78 -179.4(5) . . . .
C73 O63 C77 C76 58.0(6) . . . .
O65 C76 C77 O63 -175.2(4) . . . .
C75 C76 C77 O63 -56.2(6) . . . .
O65 C76 C77 C78 66.9(6) . . . .
C75 C76 C77 C78 -174.1(5) . . . .
O63 C77 C78 O64 -62.0(6) . . . .
C76 C77 C78 O64 58.1(6) . . . .
C76 O65 C79 O68 113.8(5) . . . .
C76 O65 C79 C80 -123.4(5) . . . .
C83 O68 C79 O65 62.3(6) . . . .
C83 O68 C79 C80 -59.5(6) . . . .
K1 O66 C80 C79 132.7(4) . . . .
K1 O66 C80 C81 -105.1(4) . . . .
O65 C79 C80 O66 59.6(6) . . . .
O68 C79 C80 O66 -177.5(4) . . . .
O65 C79 C80 C81 -64.2(5) . . . .
O68 C79 C80 C81 58.7(6) . . . .
O66 C80 C81 O67 57.6(6) . . . .
C79 C80 C81 O67 -178.8(4) . . . .
O66 C80 C81 C82 179.3(4) . . . .
C79 C80 C81 C82 -57.1(6) . . . .
C43 O70 C82 C83 -105.9(5) . . . .
C43 O70 C82 C81 134.5(4) . . . .
O67 C81 C82 O70 -62.5(5) . . . .
C80 C81 C82 O70 177.3(4) . . . .
O67 C81 C82 C83 176.9(4) . . . .
C80 C81 C82 C83 56.6(6) . . . .
C79 O68 C83 C84 -176.6(5) . . . .
C79 O68 C83 C82 58.3(6) . . . .
O70 C82 C83 O68 -173.5(4) . . . .
C81 C82 C83 O68 -56.7(6) . . . .
O70 C82 C83 C84 66.5(6) . . . .
C81 C82 C83 C84 -176.6(5) . . . .
O68 C83 C84 O69 -60.7(6) . . . .
C82 C83 C84 O69 62.0(6) . . . .

loop_
_platon_squeeze_void_nr
_platon_squeeze_void_average_x
_platon_squeeze_void_average_y
_platon_squeeze_void_average_z
_platon_squeeze_void_volume
_platon_squeeze_void_count_electrons
_platon_squeeze_void_content
1 0.463 0.515 0.737 491 68 ' '
2 0.537 0.015 0.263 491 68 ' '
